data_4134231
loop_
_publ_author_name
'Urieta-Mora, Javier'
'Krug, Marcel'
'Alex, Wiebke'
'Perles, Josefina'
'Fernandez, Israel'
'Molina-Ontoria, Agust\'in'
'Guldi, Dirk M.'
'Mart\'in, Nazario'

_publ_section_title
;
 Homo and Hetero Molecular 3D Nanographenes Employing a Cyclooctatetraene
 Scaffold.
;
_journal_name_full 'Journal of the American Chemical Society'
_journal_paper_doi 10.1021/jacs.9b10203
_journal_year 2019
_chemical_formula_sum 'C218.25 H54 Cl5 O1.75 S4'
_chemical_formula_weight 3009.10
_chemical_name_common JU833_poly_170K
_space_group_crystal_system triclinic
_space_group_IT_number 2
_space_group_name_Hall '-P 1'
_space_group_name_H-M_alt 'P -1'
_atom_sites_solution_hydrogens geom
_cell_angle_alpha 88.123(2)
_cell_angle_beta 80.967(3)
_cell_angle_gamma 75.619(3)
_cell_formula_units_Z 2
_cell_length_a 14.4011(8)
_cell_length_b 27.7525(14)
_cell_length_c 31.7790(15)
_cell_measurement_reflns_used 9900
_cell_measurement_temperature 170.(2)
_cell_measurement_theta_max 23.7507
_cell_measurement_theta_min 2.3656
_cell_volume 12150.2(11)
_computing_cell_refinement 'Bruker SAINT'
_computing_data_collection 'Bruker APEX2'
_computing_data_reduction 'Bruker SAINT'
_computing_molecular_graphics 'Bruker SHELXTL'
_computing_publication_material 'Bruker SHELXTL'
_computing_structure_refinement 'SHELXL-2014 (Sheldrick 2014)'
_computing_structure_solution 'SHELXS-97 (Sheldrick 2008)'
_diffrn_ambient_temperature 170.(2)
_diffrn_detector_area_resol_mean 8.3333
_diffrn_measured_fraction_theta_full 0.995
_diffrn_measured_fraction_theta_max 0.995
_diffrn_measurement_device_type 'Bruker Kappa Apex II'
_diffrn_measurement_method '\f and \w scans'
_diffrn_radiation_type 'Mo K\a'
_diffrn_radiation_wavelength 0.71073
_diffrn_reflns_av_R_equivalents 0.1105
_diffrn_reflns_av_unetI/netI 0.1389
_diffrn_reflns_limit_h_max 17
_diffrn_reflns_limit_h_min -17
_diffrn_reflns_limit_k_max 33
_diffrn_reflns_limit_k_min -33
_diffrn_reflns_limit_l_max 38
_diffrn_reflns_limit_l_min -38
_diffrn_reflns_number 167745
_diffrn_reflns_theta_full 25.42
_diffrn_reflns_theta_max 25.42
_diffrn_reflns_theta_min 1.30
_exptl_absorpt_coefficient_mu 0.134
_exptl_absorpt_correction_T_max 0.98
_exptl_absorpt_correction_T_min 0.83
_exptl_absorpt_correction_type multi-scan
_exptl_absorpt_process_details sadabs
_exptl_crystal_colour 'clear intense orange'
_exptl_crystal_density_diffrn 0.822
_exptl_crystal_density_method 'not measured'
_exptl_crystal_description prismatic
_exptl_crystal_F_000 3053
_exptl_crystal_size_max 0.401
_exptl_crystal_size_mid 0.120
_exptl_crystal_size_min 0.118
_refine_diff_density_max 2.182
_refine_diff_density_min -0.834
_refine_ls_extinction_method none
_refine_ls_goodness_of_fit_ref 1.761
_refine_ls_hydrogen_treatment constr
_refine_ls_matrix_type full
_refine_ls_number_parameters 2027
_refine_ls_number_reflns 44655
_refine_ls_number_restraints 149
_refine_ls_restrained_S_all 1.761
_refine_ls_R_factor_all 0.4001
_refine_ls_R_factor_gt 0.2549
_refine_ls_shift/su_max 0.022
_refine_ls_shift/su_mean 0.001
_refine_ls_structure_factor_coef Fsqd
_refine_ls_weighting_details 'w=1/[\s^2^(Fo^2^)+(0.2000P)^2^+19.7000P] where P=(Fo^2^+2Fc^2^)/3'
_refine_ls_weighting_scheme calc
_refine_ls_wR_factor_gt 0.5918
_refine_ls_wR_factor_ref 0.6502
_reflns_number_gt 16713
_reflns_number_total 44655
_reflns_threshold_expression 'I > 2\s(I)'
_cod_data_source_file ja9b10203_si_002.cif
_cod_data_source_block 2_poly_02518AgustinMolina
_cod_database_code 4134231

loop_
_space_group_symop_operation_xyz
'x, y, z'
'-x, -y, -z'

loop_
_atom_site_type_symbol
_atom_site_label
_atom_site_fract_x
_atom_site_fract_y
_atom_site_fract_z
_atom_site_U_iso_or_equiv
_atom_site_adp_type
_atom_site_calc_flag
_atom_site_refinement_flags_adp
_atom_site_refinement_flags_occupancy
_atom_site_refinement_flags_posn
_atom_site_occupancy
_atom_site_disorder_assembly
_atom_site_disorder_group
C C1 0.6764(10) 0.3182(4) 0.7089(3) 0.070(4) Uani d . . . 1 . .
C C2 0.6152(10) 0.3535(4) 0.7369(3) 0.072(4) Uani d . . . 1 . .
C C3 0.6591(9) 0.3952(4) 0.7398(3) 0.062(4) Uani d . . . 1 . .
C C4 0.7441(9) 0.3927(4) 0.7105(3) 0.058(4) Uani d . . . 1 . .
C C5 0.6212(9) 0.4390(4) 0.7674(3) 0.055(3) Uani d . . . 1 . .
C C6 0.5586(9) 0.4387(4) 0.8058(3) 0.056(3) Uani d . . . 1 . .
H H6 0.5429 0.4084 0.8151 0.067 Uiso calc U . R 1 . .
C C7 0.5190(9) 0.4805(4) 0.8305(3) 0.057(3) Uani d . . D 1 . .
C C8 0.5407(9) 0.5253(4) 0.8145(3) 0.058(3) Uani d . . . 1 . .
H H8 0.5102 0.5553 0.8299 0.069 Uiso calc U . R 1 . .
C C9 0.6041(9) 0.5274(4) 0.7776(3) 0.056(3) Uani d . . . 1 . .
C C10 0.6526(8) 0.4823(4) 0.7545(3) 0.049(3) Uani d . . . 1 . .
C C11 0.7852(9) 0.4357(4) 0.7020(3) 0.063(4) Uani d . . . 1 . .
C C12 0.7293(9) 0.4806(4) 0.7194(3) 0.053(3) Uani d . . . 1 . .
C C13 0.7508(9) 0.5263(4) 0.7049(3) 0.055(3) Uani d . . . 1 . .
C C14 0.8258(9) 0.5255(5) 0.6703(3) 0.057(3) Uani d . . . 1 . .
C C15 0.8845(9) 0.4801(4) 0.6549(3) 0.059(3) Uani d . . . 1 . .
C C16 0.8746(9) 0.4363(5) 0.6732(3) 0.063(4) Uani d . . . 1 . .
C C17 0.9721(12) 0.3525(6) 0.6934(4) 0.107(6) Uani d . . . 1 . .
H H17 0.929 0.3544 0.7195 0.128 Uiso calc U . R 1 . .
C C18 0.9558(10) 0.3917(5) 0.6655(3) 0.078(4) Uani d . . . 1 . .
C C19 1.0265(11) 0.3899(5) 0.6270(4) 0.079(4) Uani d . . . 1 . .
C C20 1.0994(11) 0.3461(6) 0.6200(4) 0.098(6) Uani d . . . 1 . .
H H20 1.1436 0.3438 0.5942 0.118 Uiso calc U . R 1 . .
C C21 1.1127(12) 0.3089(6) 0.6449(5) 0.117(7) Uani d . . D 1 . .
C C22 1.0460(13) 0.3114(7) 0.6855(5) 0.131(8) Uani d . . . 1 . .
H H22 1.0547 0.285 0.7055 0.158 Uiso calc U . R 1 . .
C C23 0.6258(9) 0.5728(4) 0.7611(3) 0.055(3) Uani d . . . 1 . .
C C24 0.5765(9) 0.6197(4) 0.7813(3) 0.065(4) Uani d . . . 1 . .
H H24 0.5311 0.62 0.8065 0.078 Uiso calc U . R 1 . .
C C25 0.5926(11) 0.6647(4) 0.7655(4) 0.081(5) Uani d . . D 1 . .
C C26 0.6605(11) 0.6643(5) 0.7288(4) 0.083(5) Uani d . . . 1 . .
H H26 0.6739 0.6947 0.7184 0.099 Uiso calc U . R 1 . .
C C27 0.7106(10) 0.6184(5) 0.7066(3) 0.069(4) Uani d . . . 1 . .
C C28 0.6952(9) 0.5725(4) 0.7238(3) 0.059(3) Uani d . . . 1 . .
C C29 0.8369(9) 0.5731(5) 0.6514(3) 0.060(3) Uani d . . . 1 . .
C C30 0.7818(11) 0.6174(5) 0.6684(3) 0.072(4) Uani d . . . 1 . .
C C31 0.7919(13) 0.6623(5) 0.6479(4) 0.092(5) Uani d . . . 1 . .
H H31 0.7527 0.6931 0.6595 0.11 Uiso calc U . R 1 . .
C C32 0.8590(12) 0.6618(5) 0.6105(4) 0.084(5) Uani d . . D 1 . .
C C33 0.9155(10) 0.6185(5) 0.5959(4) 0.069(4) Uani d . . . 1 . .
H H33 0.9625 0.6187 0.5713 0.083 Uiso calc U . R 1 . .
C C34 0.9109(10) 0.5720(5) 0.6145(3) 0.065(4) Uani d . . . 1 . .
C C35 0.9626(9) 0.4808(5) 0.6185(3) 0.059(3) Uani d . . . 1 . .
C C36 0.9728(9) 0.5239(5) 0.5989(3) 0.063(4) Uani d . . . 1 . .
C C37 1.0439(10) 0.5240(6) 0.5624(3) 0.073(4) Uani d . . . 1 . .
H H37 1.0492 0.5544 0.5487 0.088 Uiso calc U . R 1 . .
C C38 1.1063(9) 0.4787(6) 0.5467(3) 0.067(4) Uani d . . D 1 . .
C C39 1.0952(9) 0.4352(5) 0.5673(3) 0.067(4) Uani d . . . 1 . .
H H39 1.1364 0.4045 0.5565 0.08 Uiso calc U . R 1 . .
C C40 1.0259(10) 0.4346(5) 0.6034(3) 0.065(4) Uani d . . . 1 . .
C C41 0.4570(8) 0.4808(4) 0.8743(3) 0.065(4) Uani d . . D 1 . .
C C42 0.4348(12) 0.4297(5) 0.8848(4) 0.094(5) Uani d . . D 1 . .
C C43 0.3626(9) 0.5213(6) 0.8752(4) 0.098(5) Uani d . . D 1 . .
C C44 0.5139(10) 0.4924(5) 0.9085(3) 0.080(4) Uani d . . D 1 . .
C C45 0.5423(12) 0.7118(4) 0.7906(4) 0.102(6) Uani d . . D 1 . .
C C46 0.5694(17) 0.7067(9) 0.8362(6) 0.060(6) Uiso d . P D 0.5 . .
C C47 0.4301(17) 0.7188(13) 0.7939(10) 0.107(11) Uiso d . P D 0.5 . .
C C48 0.5681(17) 0.7595(7) 0.7704(7) 0.056(6) Uiso d . P D 0.5 . .
C C49 0.8689(13) 0.7100(5) 0.5874(4) 0.109(6) Uani d . . D 1 . .
C C50 0.7962(17) 0.7555(9) 0.6090(8) 0.080(8) Uiso d . P D 0.5 . .
C C51 0.9754(16) 0.7131(11) 0.5852(9) 0.092(9) Uiso d . P D 0.5 . .
C C52 0.8539(18) 0.7054(9) 0.5404(6) 0.065(7) Uiso d . P D 0.5 . .
C C53 1.1824(9) 0.4788(5) 0.5067(3) 0.075(4) Uani d . . D 1 . .
C C54 1.1542(11) 0.5245(5) 0.4788(4) 0.089(5) Uani d . . D 1 . .
C C55 1.2787(10) 0.4787(7) 0.5229(4) 0.098(5) Uani d . . D 1 . .
C C56 1.1993(11) 0.4300(5) 0.4812(4) 0.092(5) Uani d . . D 1 . .
C C57 1.2007(13) 0.2626(7) 0.6379(5) 0.204(15) Uani d . . D 1 . .
C C58 1.2739(18) 0.2655(10) 0.6691(7) 0.069(7) Uiso d . P D 0.5 . .
C C59 1.1603(15) 0.2166(8) 0.6460(6) 0.048(5) Uiso d . P D 0.5 . .
C C60 1.2559(16) 0.2638(8) 0.5922(5) 0.053(6) Uiso d . P D 0.5 . .
C C61 0.4954(10) 0.3175(3) 0.7870(3) 0.066(4) Uani d . . . 1 . .
C C62 0.5169(10) 0.3532(3) 0.7571(3) 0.063(4) Uani d . . . 1 . .
C C63 0.4348(9) 0.3917(3) 0.7540(3) 0.055(4) Uani d . . . 1 . .
C C64 0.3529(10) 0.3882(3) 0.7821(3) 0.060(4) Uani d . . . 1 . .
C C65 0.4262(9) 0.4360(3) 0.7268(3) 0.058(4) Uani d . . . 1 . .
C C66 0.4890(9) 0.4372(4) 0.6889(3) 0.056(4) Uani d . . . 1 . .
H H66 0.536 0.4076 0.6792 0.067 Uiso calc U . R 1 . .
C C67 0.4856(9) 0.4795(4) 0.6649(3) 0.051(3) Uani d . . D 1 . .
C C68 0.4175(8) 0.5237(4) 0.6818(3) 0.049(3) Uani d . . . 1 . .
H H68 0.416 0.554 0.6668 0.059 Uiso calc U . R 1 . .
C C69 0.3538(9) 0.5238(3) 0.7190(3) 0.049(3) Uani d . . . 1 . .
C C70 0.3536(9) 0.4781(3) 0.7403(3) 0.049(3) Uani d . . . 1 . .
C C71 0.2664(9) 0.4281(4) 0.7911(3) 0.056(4) Uani d . . . 1 . .
C C72 0.2759(8) 0.4748(3) 0.7754(3) 0.049(3) Uani d . . . 1 . .
C C73 0.2068(9) 0.5193(4) 0.7905(3) 0.052(3) Uani d . . . 1 . .
C C74 0.1339(8) 0.5160(4) 0.8243(3) 0.046(3) Uani d . . . 1 . .
C C75 0.1223(9) 0.4680(4) 0.8383(3) 0.056(3) Uani d . . . 1 . .
C C76 0.1793(9) 0.4243(4) 0.8188(3) 0.054(3) Uani d . . . 1 . .
C C77 0.1788(11) 0.3388(4) 0.7953(4) 0.075(4) Uani d . . . 1 . .
H H77 0.2221 0.342 0.7701 0.09 Uiso calc U . R 1 . .
C C78 0.1471(10) 0.3779(5) 0.8256(4) 0.073(4) Uani d . . . 1 . .
C C79 0.0780(11) 0.3742(5) 0.8597(4) 0.080(4) Uani d . . . 1 . .
C C80 0.0536(14) 0.3274(7) 0.8652(5) 0.112(6) Uani d . . . 1 . .
H H80 0.0103 0.3237 0.8902 0.135 Uiso calc U . R 1 . .
C C81 0.0857(16) 0.2882(6) 0.8386(6) 0.125(8) Uani d . . D 1 . .
C C82 0.1482(13) 0.2975(6) 0.8019(5) 0.104(6) Uani d . . . 1 . .
H H82 0.1697 0.2724 0.7805 0.125 Uiso calc U . R 1 . .
C C83 0.2821(9) 0.5688(4) 0.7358(3) 0.052(3) Uani d . . . 1 . .
C C84 0.2807(10) 0.6154(4) 0.7170(3) 0.064(4) Uani d . . . 1 . .
H H84 0.3275 0.6173 0.6927 0.076 Uiso calc U . R 1 . .
C C85 0.2138(11) 0.6589(4) 0.7322(4) 0.072(4) Uani d . . D 1 . .
C C86 0.1487(11) 0.6548(4) 0.7679(4) 0.076(4) Uani d . . . 1 . .
H H86 0.1022 0.6841 0.7787 0.091 Uiso calc U . R 1 . .
C C87 0.1467(9) 0.6096(4) 0.7895(3) 0.057(3) Uani d . . . 1 . .
C C88 0.2137(9) 0.5663(4) 0.7719(3) 0.053(3) Uani d . . . 1 . .
C C89 0.0699(9) 0.5593(4) 0.8440(3) 0.054(3) Uani d . . . 1 . .
C C90 0.0782(10) 0.6072(4) 0.8282(3) 0.064(4) Uani d . . . 1 . .
C C91 0.0204(11) 0.6491(5) 0.8495(4) 0.087(5) Uani d . . . 1 . .
H H91 0.0249 0.6807 0.8382 0.105 Uiso calc U . R 1 . .
C C92 -0.0454(11) 0.6474(5) 0.8871(4) 0.089(5) Uani d . . D 1 . .
C C93 -0.0569(11) 0.5999(5) 0.9006(4) 0.079(4) Uani d . . . 1 . .
H H93 -0.1063 0.5972 0.9235 0.095 Uiso calc U . R 1 . .
C C94 0.0032(9) 0.5571(4) 0.8807(3) 0.062(4) Uani d . . . 1 . .
C C95 0.0443(9) 0.4645(5) 0.8741(3) 0.060(3) Uani d . . . 1 . .
C C96 -0.0090(9) 0.5091(5) 0.8962(3) 0.063(4) Uani d . . . 1 . .
C C97 -0.0748(9) 0.5022(5) 0.9322(4) 0.072(4) Uani d . . . 1 . .
H H97 -0.116 0.5313 0.9462 0.087 Uiso calc U . R 1 . .
C C98 -0.0843(10) 0.4585(7) 0.9484(4) 0.086(5) Uani d . . D 1 . .
C C99 -0.0340(10) 0.4151(6) 0.9239(4) 0.086(5) Uani d . . . 1 . .
H H99 -0.0447 0.3836 0.9324 0.103 Uiso calc U . R 1 . .
C C100 0.0300(9) 0.4193(5) 0.8878(4) 0.070(4) Uani d . . . 1 . .
C C101 0.5449(8) 0.4821(3) 0.6207(3) 0.055(3) Uani d . . D 1 . .
C C102 0.6183(10) 0.4325(4) 0.6094(4) 0.012(3) Uiso d . P D 0.5 . .
C C103 0.4761(9) 0.4919(5) 0.5869(4) 0.036(3) Uiso d . P D 0.75 . .
C C104 0.6005(10) 0.5235(5) 0.6202(4) 0.013(3) Uiso d . P D 0.5 . .
C C105 0.2011(12) 0.7082(4) 0.7083(4) 0.098(6) Uani d . . D 1 . .
C C106 0.2018(14) 0.7497(6) 0.7395(5) 0.040(5) Uiso d . P D 0.5 . .
C C107 0.2828(15) 0.7045(9) 0.6704(6) 0.064(7) Uiso d . P D 0.5 . .
C C108 0.1025(15) 0.7216(10) 0.6905(8) 0.070(7) Uiso d . P D 0.5 . .
C C109 -0.1075(11) 0.6949(5) 0.9111(4) 0.108(6) Uani d . . D 1 . .
C C110 -0.0900(16) 0.7411(7) 0.8884(6) 0.049(6) Uiso d . P D 0.5 . .
C C111 -0.0789(18) 0.6911(9) 0.9569(6) 0.066(7) Uiso d . P D 0.5 . .
C C112 -0.2155(14) 0.6931(8) 0.9163(7) 0.056(6) Uiso d . P D 0.5 . .
C C113 -0.1589(9) 0.4533(6) 0.9879(3) 0.094(5) Uani d . . D 1 . .
C C114 -0.1193(15) 0.4696(8) 1.0252(6) 0.051(6) Uiso d . P D 0.5 . .
C C115 -0.2610(12) 0.4825(6) 0.9820(6) 0.033(4) Uiso d . P D 0.5 . .
C C116 -0.1638(15) 0.3974(6) 0.9970(6) 0.044(5) Uiso d . P D 0.5 . .
C C117 0.0468(18) 0.2405(7) 0.8448(6) 0.199(14) Uani d . . D 1 . .
C C118 -0.0392(18) 0.2459(12) 0.8803(8) 0.096(10) Uiso d . P D 0.5 . .
C C119 0.019(2) 0.2250(11) 0.8027(7) 0.091(9) Uiso d . P D 0.5 . .
C C120 0.1386(18) 0.2016(12) 0.8548(9) 0.090(9) Uiso d . P D 0.5 . .
C C121 0.5643(12) 0.2731(4) 0.7991(3) 0.087(5) Uani d . . . 1 . .
C C122 0.6318(11) 0.2387(4) 0.7728(3) 0.092(6) Uani d . . . 1 . .
C C123 0.6856(13) 0.1997(4) 0.7969(4) 0.106(7) Uani d . . . 1 . .
C C124 0.6560(12) 0.2042(4) 0.8403(3) 0.094(6) Uani d . . . 1 . .
C C125 0.7605(15) 0.1573(5) 0.7797(4) 0.136(9) Uani d . . . 1 . .
C C126 0.8170(15) 0.1579(5) 0.7394(4) 0.142(9) Uani d . . . 1 . .
H H126 0.8103 0.188 0.7238 0.17 Uiso calc U . R 1 . .
C C127 0.8826(14) 0.1150(5) 0.7223(4) 0.132(9) Uani d . . D 1 . .
C C128 0.8932(15) 0.0729(5) 0.7482(4) 0.143(9) Uani d . . . 1 . .
H H128 0.9376 0.0432 0.7368 0.171 Uiso calc U . R 1 . .
C C129 0.8442(15) 0.0710(5) 0.7889(4) 0.139(9) Uani d . . . 1 . .
C C130 0.7820(13) 0.1159(4) 0.8068(4) 0.107(7) Uani d . . . 1 . .
C C131 0.6881(12) 0.1647(5) 0.8702(4) 0.100(6) Uani d . . . 1 . .
C C132 0.7393(12) 0.1188(5) 0.8516(4) 0.102(6) Uani d . . . 1 . .
C C133 0.7528(13) 0.0755(5) 0.8756(4) 0.101(6) Uani d . . . 1 . .
C C134 0.7050(12) 0.0763(4) 0.9184(4) 0.098(6) Uani d . . . 1 . .
C C135 0.6579(11) 0.1223(4) 0.9383(4) 0.089(5) Uani d . . . 1 . .
C C136 0.6562(12) 0.1674(5) 0.9148(4) 0.092(6) Uani d . . . 1 . .
C C137 0.6544(13) 0.2557(6) 0.9276(4) 0.105(6) Uani d . . . 1 . .
H H137 0.6944 0.2547 0.9007 0.125 Uiso calc U . R 1 . .
C C138 0.6248(12) 0.2144(4) 0.9402(4) 0.088(5) Uani d . . . 1 . .
C C139 0.5672(12) 0.2150(5) 0.9805(4) 0.092(5) Uani d . . . 1 . .
C C140 0.5377(13) 0.2608(4) 1.0043(4) 0.090(5) Uani d . . . 1 . .
H H140 0.4987 0.2616 1.0314 0.108 Uiso calc U . R 1 . .
C C141 0.5629(12) 0.3024(5) 0.9900(4) 0.084(5) Uani d . . D 1 . .
C C142 0.6307(13) 0.2996(6) 0.9511(4) 0.098(5) Uani d . . . 1 . .
H H142 0.658 0.3266 0.9418 0.118 Uiso calc U . R 1 . .
C C143 0.8561(17) 0.0266(5) 0.8140(5) 0.155(11) Uani d . . . 1 . .
C C144 0.9179(16) -0.0192(5) 0.7971(5) 0.150(10) Uani d . . . 1 . .
H H144 0.9478 -0.021 0.7682 0.18 Uiso calc U . R 1 . .
C C145 0.9352(13) -0.0619(5) 0.8229(5) 0.107(6) Uani d . . D 1 . .
C C146 0.8872(14) -0.0583(5) 0.8644(4) 0.124(8) Uani d . . . 1 . .
H H146 0.8963 -0.0872 0.8816 0.149 Uiso calc U . R 1 . .
C C147 0.8291(13) -0.0162(5) 0.8815(4) 0.107(7) Uani d . . . 1 . .
C C148 0.8146(13) 0.0286(5) 0.8573(4) 0.112(7) Uani d . . . 1 . .
C C149 0.7175(14) 0.0313(5) 0.9436(4) 0.117(7) Uani d . . . 1 . .
C C150 0.7759(13) -0.0144(5) 0.9256(4) 0.115(7) Uani d . . . 1 . .
C C151 0.7922(14) -0.0554(5) 0.9522(4) 0.130(8) Uani d . . . 1 . .
H H151 0.8381 -0.0849 0.9415 0.156 Uiso calc U . R 1 . .
C C152 0.7447(13) -0.0552(5) 0.9937(4) 0.113(7) Uani d . . D 1 . .
C C153 0.6796(13) -0.0107(5) 1.0086(4) 0.102(6) Uani d . . . 1 . .
H H153 0.6452 -0.0097 1.0368 0.122 Uiso calc U . R 1 . .
C C154 0.6632(12) 0.0312(4) 0.9847(4) 0.095(6) Uani d . . . 1 . .
C C155 0.6052(11) 0.1239(4) 0.9810(4) 0.083(5) Uani d . . . 1 . .
C C156 0.6025(12) 0.0783(4) 1.0032(4) 0.090(5) Uani d . . . 1 . .
C C157 0.5392(13) 0.0795(5) 1.0408(4) 0.100(6) Uani d . . . 1 . .
H H157 0.5322 0.0489 1.0535 0.12 Uiso calc U . R 1 . .
C C158 0.4842(15) 0.1246(5) 1.0612(4) 0.128(8) Uani d . . D 1 . .
C C159 0.4923(14) 0.1677(4) 1.0397(4) 0.112(7) Uani d . . . 1 . .
H H159 0.4547 0.1987 1.0517 0.135 Uiso calc U . R 1 . .
C C160 0.5544(13) 0.1678(4) 1.0004(4) 0.089(5) Uani d . . . 1 . .
C C161 0.9567(14) 0.1136(5) 0.6805(4) 0.175(13) Uani d . . D 1 . .
C C162 0.9246(13) 0.1634(6) 0.6561(5) 0.034(5) Uiso d . P D 0.5 . .
C C163 1.0623(16) 0.1071(9) 0.6889(7) 0.058(7) Uiso d . P D 0.5 . .
C C164 0.9437(17) 0.0716(7) 0.6530(7) 0.061(6) Uiso d . P D 0.5 . .
C C165 1.0074(13) -0.1113(5) 0.8054(4) 0.131(8) Uani d . . D 1 . .
C C166 1.0977(18) -0.1213(11) 0.8274(8) 0.079(8) Uiso d . P D 0.5 . .
C C167 1.0325(16) -0.1074(8) 0.7565(5) 0.050(6) Uiso d . P D 0.5 . .
C C168 0.9523(16) -0.1526(8) 0.8153(7) 0.057(6) Uiso d . P D 0.5 . .
C C169 0.7544(13) -0.1019(5) 1.0230(5) 0.140(9) Uani d . . D 1 . .
C C170 0.8357(15) -0.1442(8) 0.9997(7) 0.066(7) Uiso d . P D 0.5 . .
C C171 0.7902(19) -0.0888(10) 1.0633(7) 0.078(8) Uiso d . P D 0.5 . .
C C172 0.6550(14) -0.1144(8) 1.0322(7) 0.051(6) Uiso d . P D 0.5 . .
C C173 0.4173(15) 0.1242(5) 1.1030(5) 0.146(10) Uani d . . D 1 . .
C C174 0.3137(19) 0.1556(11) 1.1001(11) 0.109(11) Uiso d . P D 0.5 . .
C C175 0.474(2) 0.1416(13) 1.1347(12) 0.123(13) Uiso d . P D 0.5 . .
C C176 0.4053(15) 0.0723(6) 1.1180(6) 0.045(5) Uiso d . P D 0.5 . .
C C177 0.5286(13) 0.3502(5) 1.0172(4) 0.107(6) Uani d . . D 1 . .
C C178 0.4236(15) 0.3613(11) 1.0421(9) 0.088(9) Uiso d . P D 0.5 . .
C C179 0.5343(16) 0.3979(7) 0.9918(6) 0.054(6) Uiso d . P D 0.5 . .
C C180 0.596(2) 0.3427(13) 1.0520(9) 0.111(11) Uiso d . P D 0.5 . .
C C181 0.6601(11) 0.2725(4) 0.6989(3) 0.086(4) Uani d . . . 1 . .
C C182 0.6332(11) 0.2360(4) 0.7266(3) 0.086(4) Uani d . . . 1 . .
C C183 0.6205(12) 0.1960(4) 0.7037(3) 0.094(6) Uani d . . . 1 . .
C C184 0.6433(13) 0.1979(4) 0.6606(4) 0.101(6) Uani d . . . 1 . .
C C185 0.5927(14) 0.1506(4) 0.7225(4) 0.115(7) Uani d . . . 1 . .
C C186 0.5441(14) 0.1495(4) 0.7633(4) 0.118(8) Uani d . . . 1 . .
H H186 0.5222 0.1794 0.7796 0.142 Uiso calc U . R 1 . .
C C187 0.5266(16) 0.1060(4) 0.7809(4) 0.136(9) Uani d . . D 1 . .
C C188 0.5647(17) 0.0618(5) 0.7569(4) 0.139(9) Uani d . . . 1 . .
H H188 0.5527 0.0315 0.7684 0.167 Uiso calc U . R 1 . .
C C189 0.6195(17) 0.0615(4) 0.7168(4) 0.147(10) Uani d . . . 1 . .
C C190 0.6271(16) 0.1074(4) 0.6971(4) 0.137(9) Uani d . . . 1 . .
C C191 0.6574(15) 0.1562(4) 0.6317(4) 0.119(8) Uani d . . . 1 . .
C C192 0.6607(17) 0.1099(5) 0.6524(4) 0.139(9) Uani d . . . 1 . .
C C193 0.6949(18) 0.0646(4) 0.6283(4) 0.160(11) Uani d . . . 1 . .
C C194 0.7328(19) 0.0669(5) 0.5838(4) 0.172(12) Uani d . . . 1 . .
C C195 0.7207(16) 0.1139(4) 0.5640(4) 0.134(9) Uani d . . . 1 . .
C C196 0.6691(15) 0.1585(4) 0.5858(4) 0.116(7) Uani d . . . 1 . .
C C197 0.5570(13) 0.2405(4) 0.5765(4) 0.098(6) Uani d . . . 1 . .
H H197 0.5202 0.2366 0.6034 0.117 Uiso calc U . R 1 . .
C C198 0.6411(15) 0.2021(4) 0.5614(4) 0.113(7) Uani d . . . 1 . .
C C199 0.6815(13) 0.2056(4) 0.5189(4) 0.100(6) Uani d . . . 1 . .
C C200 0.6487(12) 0.2486(4) 0.4951(4) 0.099(6) Uani d . . . 1 . .
H H200 0.6798 0.2504 0.4666 0.119 Uiso calc U . R 1 . .
C C201 0.5728(13) 0.2885(4) 0.5114(4) 0.097(6) Uani d . . D 1 . .
C C202 0.5278(13) 0.2820(5) 0.5538(4) 0.102(6) Uani d . . . 1 . .
H H202 0.4754 0.3078 0.5665 0.123 Uiso calc U . R 1 . .
C C203 0.661(2) 0.0154(5) 0.6928(4) 0.177(12) Uani d . . . 1 . .
C C204 0.672(2) -0.0304(5) 0.7115(5) 0.193(14) Uani d . . . 1 . .
H H204 0.6526 -0.0318 0.7414 0.231 Uiso calc U . R 1 . .
C C205 0.710(2) -0.0765(5) 0.6883(5) 0.185(13) Uani d . . D 1 . .
C C206 0.744(2) -0.0730(5) 0.6467(4) 0.185(13) Uani d . . . 1 . .
H H206 0.7706 -0.1027 0.6305 0.222 Uiso calc U . R 1 . .
C C207 0.741(2) -0.0270(5) 0.6261(4) 0.210(16) Uani d . . . 1 . .
C C208 0.696(2) 0.0183(5) 0.6489(4) 0.174(12) Uani d . . . 1 . .
C C209 0.7762(15) 0.0204(2) 0.5597(3) 0.174(12) Uani d . . G 1 . .
C C210 0.7766(16) -0.0254(3) 0.5787(2) 0.236(18) Uani d . . G 1 . .
C C211 0.8117(16) -0.0688(2) 0.5546(3) 0.233(18) Uani d . . G 1 . .
H H211 0.812 -0.1002 0.5676 0.279 Uiso calc U . R 1 . .
C C212 0.8462(16) -0.0664(2) 0.5114(3) 0.217(16) Uani d . . DG 1 . .
C C213 0.8458(16) -0.0205(3) 0.4924(2) 0.199(15) Uani d . . G 1 . .
H H213 0.8694 -0.0188 0.4628 0.238 Uiso calc U . R 1 . .
C C214 0.8107(15) 0.0229(2) 0.5165(3) 0.229(17) Uani d . . G 1 . .
C C215 0.7565(16) 0.1157(4) 0.5185(4) 0.144(10) Uani d . . . 1 . .
C C216 0.803(2) 0.0718(5) 0.4949(5) 0.190(14) Uani d . . . 1 . .
C C217 0.860(2) 0.0750(5) 0.4559(4) 0.203(15) Uani d . . . 1 . .
H H217 0.9047 0.0458 0.4439 0.243 Uiso calc U . R 1 . .
C C218 0.8535(18) 0.1203(5) 0.4335(4) 0.163(11) Uani d . . D 1 . .
C C219 0.7998(17) 0.1632(5) 0.4571(4) 0.159(11) Uani d . . . 1 . .
H H219 0.7987 0.1949 0.4445 0.191 Uiso calc U . R 1 . .
C C220 0.7497(16) 0.1615(5) 0.4968(4) 0.123(8) Uani d . . . 1 . .
C C221 0.4571(13) 0.1031(4) 0.8232(3) 0.153(11) Uani d . . D 1 . .
C C222 0.5177(13) 0.0657(6) 0.8523(6) 0.038(5) Uiso d . P D 0.5 . .
C C223 0.3642(17) 0.0877(9) 0.8165(8) 0.071(8) Uiso d . P D 0.5 . .
C C224 0.4264(13) 0.1544(5) 0.8460(5) 0.032(4) Uiso d . P D 0.5 . .
C C225 0.7182(14) -0.1291(5) 0.7097(4) 0.173(13) Uani d . . D 1 . .
C C226 0.6917(15) -0.1230(8) 0.7586(5) 0.049(6) Uiso d . P D 0.5 . .
C C227 0.8263(14) -0.1598(9) 0.7002(7) 0.064(7) Uiso d . P D 0.5 . .
C C228 0.6534(17) -0.1556(10) 0.6902(8) 0.071(8) Uiso d . P D 0.5 . .
C C229 0.8938(17) -0.1135(4) 0.4839(4) 0.220(17) Uani d . . D 1 . .
C C230 1.0042(15) -0.1189(9) 0.4701(8) 0.064(7) Uiso d . P D 0.5 . .
C C231 0.8814(18) -0.1605(8) 0.5103(7) 0.065(7) Uiso d . P D 0.5 . .
C C232 0.8353(19) -0.1093(11) 0.4460(8) 0.083(8) Uiso d . P D 0.5 . .
C C233 0.8982(15) 0.1239(5) 0.3870(4) 0.172(12) Uani d . . D 1 . .
C C234 0.9592(18) 0.1627(9) 0.3860(8) 0.072(7) Uiso d . P D 0.5 . .
C C235 0.9656(16) 0.0732(7) 0.3719(8) 0.065(7) Uiso d . P D 0.5 . .
C C236 0.8152(17) 0.1391(10) 0.3598(9) 0.077(8) Uiso d . P D 0.5 . .
C C237 0.5330(13) 0.3342(5) 0.4855(4) 0.117(7) Uani d . . D 1 . .
C C238 0.5318(14) 0.3802(6) 0.5114(5) 0.036(5) Uiso d . P D 0.5 . .
C C239 0.5999(12) 0.3347(6) 0.4428(5) 0.030(4) Uiso d . P D 0.5 . .
C C240 0.4297(16) 0.3338(10) 0.4778(8) 0.074(8) Uiso d . P D 0.5 . .
S S1 0.7770(3) 0.33720(10) 0.68304(9) 0.0766(13) Uani d . . . 1 . .
S S2 0.3779(3) 0.33318(9) 0.81122(8) 0.0687(12) Uani d . . . 1 . .
S S3 0.5638(3) 0.25857(10) 0.85236(8) 0.0881(15) Uani d . . . 1 . .
S S4 0.6713(3) 0.25399(9) 0.64552(8) 0.0896(15) Uani d . . . 1 . .
C C241 0.1632(13) 0.5510(6) 0.6462(5) 0.145(9) Uani d . . D 1 . .
H H24A 0.1425 0.5266 0.6301 0.174 Uiso calc U . R 1 . .
H H24B 0.2191 0.5328 0.6598 0.174 Uiso calc U . R 1 . .
C C242 0.0783(15) 0.5762(7) 0.6812(5) 0.136(7) Uani d . . D 1 . .
H H24C 0.0236 0.5958 0.6676 0.164 Uiso calc U . R 1 . .
H H24D 0.1001 0.5994 0.6983 0.164 Uiso calc U . R 1 . .
Cl Cl1 0.1981(5) 0.5950(2) 0.61172(17) 0.147(2) Uani d . . D 1 . .
Cl Cl2 0.0391(5) 0.5309(2) 0.71492(16) 0.1368(19) Uani d . . D 1 . .
C C243 0.7904(15) 0.4997(6) 0.8447(6) 0.139(8) Uani d . . D 1 . .
H H24E 0.8232 0.4784 0.8663 0.167 Uiso calc U . R 1 . .
H H24F 0.7418 0.4837 0.8363 0.167 Uiso calc U . R 1 . .
C C244 0.8646(14) 0.5035(6) 0.8060(6) 0.132(7) Uani d . . D 1 . .
H H24G 0.9136 0.5195 0.8141 0.158 Uiso calc U . R 1 . .
H H24H 0.8323 0.524 0.7839 0.158 Uiso calc U . R 1 . .
Cl Cl3 0.7303(4) 0.5587(2) 0.86759(16) 0.1302(18) Uani d . . D 1 . .
Cl Cl4 0.9212(5) 0.4436(2) 0.78599(17) 0.144(2) Uani d . . D 1 . .
C C245 0.800(2) 0.3098(8) 0.5513(8) 0.110(9) Uani d . P D 0.5 . .
H H24I 0.8014 0.3304 0.5759 0.132 Uiso calc U P R 0.5 . .
H H24J 0.7331 0.3057 0.5538 0.132 Uiso calc U P R 0.5 . .
C C246 0.8657(17) 0.2573(8) 0.5581(10) 0.110(9) Uani d . P D 0.5 . .
H H24K 0.8328 0.2387 0.5802 0.132 Uiso calc U P R 0.5 . .
H H24L 0.8847 0.2377 0.5313 0.132 Uiso calc U P R 0.5 . .
Cl Cl5 0.8179(9) 0.3466(4) 0.5050(4) 0.150(4) Uani d . P D 0.5 . .
Cl Cl6 0.9653(14) 0.2714(5) 0.5746(5) 0.217(9) Uani d . P D 0.5 . .
O O1 0.7570(11) 0.3750(5) 0.8760(5) 0.053(4) Uiso d . P . 0.5 . .
O O2 0.7710(12) 0.6126(6) 0.0387(5) 0.061(4) Uiso d . P . 0.5 . .
O O3 0.3367(12) 0.3866(6) 0.6176(5) 0.068(5) Uiso d . P . 0.5 . .
O O4 0.3248(17) 0.2511(8) 0.9185(7) 0.030(6) Uiso d . P . 0.25 . .

loop_
_atom_site_aniso_label
_atom_site_aniso_U_11
_atom_site_aniso_U_22
_atom_site_aniso_U_33
_atom_site_aniso_U_12
_atom_site_aniso_U_13
_atom_site_aniso_U_23
C1 0.116(11) 0.026(6) 0.028(5) 0.020(6) 0.045(6) 0.008(4)
C2 0.119(11) 0.034(6) 0.025(5) 0.019(7) 0.044(6) 0.012(5)
C3 0.083(9) 0.044(7) 0.027(5) 0.020(6) 0.030(6) 0.010(5)
C4 0.074(9) 0.044(6) 0.026(5) 0.019(6) 0.031(5) 0.003(5)
C5 0.078(9) 0.035(6) 0.023(5) 0.013(6) 0.033(5) 0.001(4)
C6 0.067(8) 0.049(7) 0.035(6) 0.002(6) 0.019(6) -0.004(5)
C7 0.072(9) 0.057(7) 0.023(5) 0.001(6) 0.025(5) -0.012(5)
C8 0.070(9) 0.056(7) 0.026(5) 0.005(6) 0.026(5) -0.010(5)
C9 0.063(8) 0.062(7) 0.025(5) 0.004(6) 0.015(5) -0.005(5)
C10 0.057(8) 0.050(7) 0.023(5) 0.007(6) 0.016(5) -0.005(5)
C11 0.077(9) 0.056(7) 0.022(5) 0.028(7) 0.024(5) 0.000(5)
C12 0.065(8) 0.056(7) 0.025(5) -0.004(6) 0.010(5) -0.001(5)
C13 0.061(8) 0.068(8) 0.020(5) -0.004(6) 0.018(5) -0.001(5)
C14 0.061(8) 0.082(9) 0.019(5) -0.012(7) 0.013(5) -0.008(5)
C15 0.075(9) 0.062(8) 0.022(5) -0.002(7) 0.023(5) -0.003(5)
C16 0.071(9) 0.070(8) 0.027(5) 0.003(7) 0.023(6) -0.006(6)
C17 0.109(13) 0.113(12) 0.040(7) 0.050(10) 0.037(8) 0.008(8)
C18 0.086(10) 0.094(10) 0.024(6) 0.012(8) 0.028(6) 0.003(6)
C19 0.086(11) 0.090(10) 0.040(7) -0.006(9) 0.034(7) -0.014(7)
C20 0.090(11) 0.099(11) 0.056(8) 0.035(9) 0.040(8) 0.017(8)
C21 0.114(14) 0.109(13) 0.066(9) 0.058(11) 0.038(9) 0.007(9)
C22 0.128(15) 0.110(13) 0.082(11) 0.068(12) 0.044(10) 0.027(10)
C23 0.073(9) 0.050(7) 0.031(5) -0.010(6) 0.020(5) -0.003(5)
C24 0.075(9) 0.060(8) 0.040(6) -0.004(7) 0.028(6) -0.005(6)
C25 0.110(12) 0.052(8) 0.056(8) 0.000(8) 0.032(8) 0.001(6)
C26 0.119(13) 0.057(8) 0.049(7) -0.005(8) 0.030(8) 0.000(6)
C27 0.086(10) 0.075(9) 0.034(6) -0.016(8) 0.018(6) 0.001(6)
C28 0.078(9) 0.054(7) 0.037(6) -0.013(7) 0.013(6) -0.009(5)
C29 0.076(9) 0.072(8) 0.024(5) -0.020(7) 0.017(6) -0.006(6)
C30 0.101(11) 0.067(8) 0.034(6) -0.011(8) 0.020(7) -0.007(6)
C31 0.147(15) 0.074(9) 0.045(7) -0.039(10) 0.030(8) 0.000(7)
C32 0.135(14) 0.061(9) 0.044(7) -0.027(9) 0.028(8) -0.005(6)
C33 0.084(10) 0.078(9) 0.043(7) -0.036(8) 0.022(7) 0.003(7)
C34 0.091(10) 0.071(8) 0.029(6) -0.029(8) 0.019(6) -0.014(6)
C35 0.051(8) 0.078(9) 0.032(6) -0.002(7) 0.022(5) -0.014(6)
C36 0.071(9) 0.089(10) 0.029(6) -0.038(8) 0.023(6) -0.016(6)
C37 0.081(10) 0.111(11) 0.029(6) -0.045(9) 0.021(6) -0.006(7)
C38 0.053(9) 0.097(10) 0.039(6) -0.009(8) 0.015(6) -0.023(7)
C39 0.072(9) 0.083(9) 0.029(6) -0.007(7) 0.022(6) -0.008(6)
C40 0.072(9) 0.079(9) 0.035(6) -0.013(7) 0.009(6) 0.002(6)
C41 0.091(10) 0.061(8) 0.029(6) -0.016(7) 0.026(6) -0.008(5)
C42 0.149(15) 0.073(9) 0.049(7) -0.043(10) 0.048(8) -0.013(7)
C43 0.070(10) 0.137(14) 0.048(7) 0.023(9) 0.036(7) -0.028(8)
C44 0.114(12) 0.085(10) 0.033(6) -0.029(9) 0.017(7) -0.004(6)
C45 0.161(16) 0.051(8) 0.070(9) -0.016(9) 0.043(10) -0.020(7)
C49 0.172(18) 0.088(11) 0.047(8) -0.026(11) 0.032(9) 0.003(7)
C53 0.068(10) 0.125(12) 0.030(6) -0.033(9) 0.016(6) -0.010(7)
C54 0.103(12) 0.098(11) 0.044(7) -0.016(9) 0.035(7) 0.009(7)
C55 0.087(13) 0.140(15) 0.061(9) -0.039(11) 0.023(8) -0.009(9)
C56 0.109(12) 0.124(13) 0.031(6) -0.032(10) 0.037(7) -0.022(7)
C57 0.23(3) 0.18(2) 0.084(13) 0.11(2) 0.073(16) 0.033(14)
C61 0.114(10) 0.021(5) 0.028(5) 0.009(6) 0.049(6) 0.006(4)
C62 0.111(10) 0.016(5) 0.030(5) 0.010(6) 0.039(6) 0.005(4)
C63 0.098(10) 0.022(5) 0.028(5) -0.007(6) 0.031(6) -0.001(4)
C64 0.116(11) 0.018(5) 0.025(5) -0.003(6) 0.030(6) 0.009(4)
C65 0.094(9) 0.023(5) 0.036(6) 0.000(6) 0.033(6) 0.009(4)
C66 0.089(9) 0.024(5) 0.032(5) 0.002(5) 0.032(6) 0.005(4)
C67 0.087(9) 0.032(6) 0.025(5) -0.015(6) 0.017(5) 0.008(4)
C68 0.080(9) 0.027(5) 0.030(5) -0.011(5) 0.016(5) 0.007(4)
C69 0.084(9) 0.024(5) 0.032(5) -0.010(5) 0.009(5) 0.006(4)
C70 0.083(9) 0.024(5) 0.023(5) -0.001(5) 0.020(5) 0.006(4)
C71 0.095(10) 0.027(5) 0.027(5) -0.005(6) 0.030(6) 0.004(4)
C72 0.079(9) 0.021(5) 0.030(5) -0.002(5) 0.026(5) -0.002(4)
C73 0.079(9) 0.032(6) 0.031(5) -0.002(6) 0.015(5) 0.005(4)
C74 0.059(8) 0.046(6) 0.023(5) -0.004(6) 0.014(5) 0.005(4)
C75 0.074(9) 0.048(7) 0.028(5) 0.000(6) 0.018(5) 0.007(5)
C76 0.079(9) 0.042(6) 0.029(5) -0.007(6) 0.015(6) 0.010(5)
C77 0.129(13) 0.042(7) 0.053(7) -0.036(8) 0.017(8) 0.002(6)
C78 0.078(10) 0.073(9) 0.060(8) -0.020(8) 0.011(7) 0.041(7)
C79 0.100(11) 0.073(9) 0.052(7) -0.026(8) 0.034(7) 0.025(7)
C80 0.144(16) 0.101(13) 0.094(12) -0.066(12) 0.022(11) 0.056(11)
C81 0.20(2) 0.061(10) 0.093(12) -0.027(12) 0.035(13) 0.003(9)
C82 0.144(15) 0.068(10) 0.095(11) -0.048(10) 0.024(10) 0.028(8)
C83 0.090(9) 0.026(5) 0.031(5) -0.007(6) 0.007(6) 0.001(4)
C84 0.103(11) 0.030(6) 0.042(6) -0.004(6) 0.015(6) 0.009(5)
C85 0.112(12) 0.037(7) 0.048(7) 0.001(7) 0.011(7) 0.003(5)
C86 0.131(12) 0.024(6) 0.046(7) 0.014(7) 0.014(7) 0.001(5)
C87 0.082(9) 0.038(6) 0.032(6) 0.010(6) 0.007(6) -0.006(5)
C88 0.089(9) 0.029(5) 0.031(5) -0.002(6) 0.002(6) 0.001(4)
C89 0.077(9) 0.033(6) 0.033(5) 0.008(6) 0.012(6) 0.000(5)
C90 0.094(10) 0.040(6) 0.037(6) 0.009(6) 0.015(6) 0.003(5)
C91 0.118(12) 0.049(7) 0.050(7) 0.029(7) 0.042(8) 0.005(6)
C92 0.099(12) 0.068(9) 0.065(9) 0.018(8) 0.035(8) -0.012(7)
C93 0.087(11) 0.074(9) 0.049(7) 0.011(8) 0.017(7) 0.005(7)
C94 0.077(9) 0.058(7) 0.031(6) 0.006(7) 0.017(6) 0.001(5)
C95 0.061(8) 0.070(8) 0.033(6) -0.001(7) 0.017(6) 0.009(6)
C96 0.062(9) 0.078(9) 0.030(6) 0.006(7) 0.015(6) 0.007(6)
C97 0.057(9) 0.088(10) 0.052(7) 0.004(7) 0.017(6) 0.007(7)
C98 0.082(11) 0.119(13) 0.052(8) -0.030(10) 0.011(7) 0.034(9)
C99 0.071(10) 0.103(11) 0.059(8) -0.003(9) 0.024(7) 0.035(8)
C100 0.071(9) 0.080(9) 0.049(7) -0.016(7) 0.017(6) 0.033(7)
C101 0.069(8) 0.036(6) 0.045(6) -0.007(6) 0.022(6) 0.006(5)
C105 0.148(15) 0.034(7) 0.089(10) -0.005(8) 0.030(10) -0.010(7)
C109 0.131(15) 0.067(10) 0.089(11) 0.019(9) 0.025(10) 0.007(8)
C113 0.081(11) 0.148(15) 0.035(7) -0.012(10) 0.020(7) -0.004(8)
C117 0.37(4) 0.116(16) 0.111(16) -0.13(2) 0.07(2) 0.029(13)
C121 0.165(14) 0.021(5) 0.029(6) 0.020(7) 0.055(7) 0.009(4)
C122 0.153(14) 0.029(6) 0.039(6) 0.031(7) 0.060(8) 0.022(5)
C123 0.168(15) 0.045(7) 0.040(7) 0.048(8) 0.061(8) 0.017(6)
C124 0.160(14) 0.037(6) 0.035(6) 0.023(8) 0.053(8) 0.014(5)
C125 0.22(2) 0.053(8) 0.043(7) 0.062(10) 0.083(10) 0.022(6)
C126 0.24(2) 0.053(8) 0.044(7) 0.068(10) 0.084(10) 0.030(6)
C127 0.207(19) 0.052(8) 0.053(8) 0.062(10) 0.075(10) 0.018(7)
C128 0.22(2) 0.063(9) 0.056(8) 0.068(11) 0.081(11) 0.036(7)
C129 0.22(2) 0.058(9) 0.059(8) 0.051(11) 0.084(11) 0.029(7)
C130 0.169(15) 0.043(7) 0.044(7) 0.042(8) 0.067(8) 0.028(6)
C131 0.146(14) 0.052(8) 0.045(7) 0.038(8) 0.053(8) 0.027(6)
C132 0.160(15) 0.047(7) 0.041(7) 0.037(8) 0.057(8) 0.017(6)
C133 0.168(15) 0.052(8) 0.032(6) 0.024(9) 0.050(8) 0.015(6)
C134 0.145(14) 0.043(7) 0.051(7) 0.031(8) 0.054(8) 0.030(6)
C135 0.138(13) 0.046(7) 0.038(6) 0.024(8) 0.043(7) 0.025(6)
C136 0.146(14) 0.049(7) 0.037(6) 0.020(8) 0.043(8) 0.020(6)
C137 0.149(15) 0.079(10) 0.043(7) 0.016(10) 0.037(8) 0.030(8)
C138 0.152(14) 0.038(7) 0.046(7) -0.004(8) 0.036(8) 0.020(6)
C139 0.155(15) 0.053(8) 0.039(7) -0.009(8) 0.036(8) 0.020(6)
C140 0.173(16) 0.043(7) 0.033(6) -0.014(8) 0.030(8) 0.003(5)
C141 0.140(14) 0.059(8) 0.046(7) -0.026(9) 0.005(8) 0.011(6)
C142 0.141(15) 0.079(11) 0.053(8) -0.014(10) 0.021(9) 0.027(8)
C143 0.25(2) 0.051(8) 0.070(9) 0.071(11) 0.076(12) 0.037(7)
C144 0.24(2) 0.056(9) 0.069(9) 0.059(11) 0.084(12) 0.033(8)
C145 0.151(15) 0.050(8) 0.071(9) 0.030(9) 0.032(10) 0.014(7)
C146 0.197(18) 0.050(8) 0.051(8) 0.052(10) 0.065(10) 0.030(6)
C147 0.163(16) 0.053(8) 0.050(7) 0.034(9) 0.048(9) 0.021(6)
C148 0.175(16) 0.041(7) 0.053(8) 0.047(8) 0.063(9) 0.022(6)
C149 0.194(18) 0.054(8) 0.041(7) 0.038(10) 0.053(9) 0.028(6)
C150 0.160(16) 0.062(9) 0.055(8) 0.053(9) 0.055(9) 0.025(7)
C151 0.188(18) 0.060(9) 0.060(8) 0.058(10) 0.072(10) 0.043(7)
C152 0.160(16) 0.060(9) 0.062(8) 0.037(9) 0.050(9) 0.027(7)
C153 0.168(16) 0.044(7) 0.050(7) 0.015(9) 0.045(9) 0.019(6)
C154 0.154(14) 0.040(7) 0.045(7) 0.022(8) 0.048(8) 0.014(6)
C155 0.121(12) 0.045(7) 0.046(7) 0.014(7) 0.043(7) 0.018(6)
C156 0.142(14) 0.043(7) 0.044(7) 0.021(8) 0.038(8) 0.012(6)
C157 0.176(16) 0.042(7) 0.039(7) 0.008(8) 0.057(8) 0.004(5)
C158 0.23(2) 0.035(7) 0.059(8) 0.017(10) 0.064(11) 0.017(6)
C159 0.211(18) 0.032(6) 0.051(8) -0.006(9) 0.072(10) 0.000(6)
C160 0.175(15) 0.036(7) 0.035(6) -0.017(8) 0.032(8) 0.001(5)
C161 0.35(3) 0.050(8) 0.045(8) 0.004(13) 0.106(14) 0.025(7)
C165 0.20(2) 0.090(12) 0.055(9) -0.003(12) 0.067(11) -0.011(8)
C169 0.19(2) 0.053(9) 0.116(14) 0.050(11) 0.033(14) 0.005(9)
C173 0.25(2) 0.039(8) 0.085(11) 0.005(11) 0.104(14) -0.006(7)
C177 0.193(19) 0.080(10) 0.047(8) -0.049(12) 0.005(10) 0.010(7)
C181 0.154(9) 0.025(4) 0.032(4) 0.017(5) 0.061(5) 0.007(3)
C182 0.154(9) 0.025(4) 0.032(4) 0.017(5) 0.061(5) 0.007(3)
C183 0.186(16) 0.014(5) 0.038(6) 0.009(7) 0.056(8) 0.004(5)
C184 0.194(16) 0.021(6) 0.044(7) -0.003(8) 0.072(9) -0.002(5)
C185 0.235(19) 0.025(6) 0.040(7) -0.006(8) 0.080(9) 0.000(5)
C186 0.25(2) 0.031(6) 0.039(7) -0.029(9) 0.081(10) -0.007(5)
C187 0.28(2) 0.028(6) 0.046(7) -0.010(10) 0.083(11) -0.001(6)
C188 0.29(2) 0.040(7) 0.045(7) -0.026(11) 0.081(11) 0.003(6)
C189 0.32(3) 0.032(7) 0.040(7) -0.025(11) 0.096(11) -0.009(6)
C190 0.29(2) 0.019(6) 0.043(7) -0.001(9) 0.097(11) -0.002(5)
C191 0.24(2) 0.023(6) 0.050(7) -0.013(9) 0.083(10) -0.002(5)
C192 0.28(2) 0.039(7) 0.046(8) -0.013(11) 0.085(11) 0.003(6)
C193 0.33(3) 0.024(6) 0.048(8) 0.011(10) 0.111(12) -0.002(6)
C194 0.35(3) 0.035(7) 0.042(8) 0.024(12) 0.103(13) 0.013(6)
C195 0.28(2) 0.033(7) 0.040(7) -0.014(10) 0.090(11) -0.005(6)
C196 0.23(2) 0.027(6) 0.045(7) 0.000(9) 0.071(10) -0.004(5)
C197 0.171(16) 0.039(7) 0.052(7) -0.011(8) 0.059(9) -0.015(6)
C198 0.23(2) 0.030(6) 0.036(6) -0.001(9) 0.056(9) -0.011(5)
C199 0.181(16) 0.027(6) 0.050(7) 0.003(8) 0.062(9) 0.005(5)
C200 0.159(15) 0.044(7) 0.049(7) 0.011(8) 0.060(8) -0.002(6)
C201 0.161(15) 0.047(8) 0.051(8) 0.001(9) 0.035(9) -0.005(6)
C202 0.167(16) 0.063(9) 0.037(7) 0.009(9) 0.042(8) -0.009(6)
C203 0.40(3) 0.037(8) 0.051(8) -0.054(13) 0.099(14) -0.001(7)
C204 0.43(4) 0.028(7) 0.052(8) -0.010(13) 0.097(15) 0.003(6)
C205 0.38(3) 0.036(8) 0.071(10) -0.016(13) 0.120(15) 0.006(7)
C206 0.41(4) 0.035(8) 0.048(8) -0.023(13) 0.089(14) -0.003(6)
C207 0.50(4) 0.022(7) 0.039(8) -0.023(13) 0.110(15) -0.006(6)
C208 0.37(3) 0.030(7) 0.047(8) -0.007(12) 0.108(13) 0.000(6)
C209 0.39(3) 0.025(7) 0.042(8) -0.014(12) 0.091(13) 0.000(6)
C210 0.47(4) 0.043(8) 0.064(10) 0.053(15) 0.152(18) 0.019(7)
C211 0.53(5) 0.024(7) 0.049(8) -0.012(14) 0.141(17) -0.007(6)
C212 0.47(4) 0.040(8) 0.058(9) -0.006(15) 0.123(17) 0.000(7)
C213 0.43(4) 0.032(8) 0.057(9) -0.005(14) 0.102(16) -0.004(7)
C214 0.48(4) 0.020(7) 0.075(10) 0.019(13) 0.167(18) 0.004(7)
C215 0.30(2) 0.026(6) 0.040(7) 0.016(10) 0.096(11) 0.010(5)
C216 0.38(3) 0.031(7) 0.056(9) 0.039(12) 0.113(14) 0.010(6)
C217 0.43(4) 0.035(7) 0.040(8) 0.056(13) 0.103(14) 0.012(6)
C218 0.31(3) 0.029(7) 0.070(9) 0.038(11) 0.095(13) 0.021(7)
C219 0.32(3) 0.027(7) 0.048(8) 0.029(11) 0.095(12) 0.010(6)
C220 0.24(2) 0.033(7) 0.047(7) 0.001(9) 0.064(10) -0.004(6)
C221 0.33(3) 0.031(7) 0.035(7) 0.006(11) 0.095(12) 0.008(5)
C225 0.27(3) 0.082(12) 0.074(11) 0.043(15) 0.101(15) 0.044(10)
C229 0.51(5) 0.016(6) 0.058(9) -0.007(14) 0.086(17) 0.011(6)
C233 0.30(3) 0.057(10) 0.070(10) 0.050(14) 0.096(15) -0.005(8)
C237 0.19(2) 0.061(9) 0.059(9) 0.035(11) 0.013(10) -0.014(7)
S1 0.111(3) 0.0369(15) 0.0383(15) 0.0241(16) 0.0499(17) 0.0097(12)
S2 0.122(3) 0.0189(12) 0.0341(14) 0.0030(15) 0.0467(16) 0.0064(11)
S3 0.150(3) 0.0318(15) 0.0305(14) 0.0297(18) 0.0552(18) 0.0121(12)
S4 0.176(4) 0.0210(13) 0.0284(14) 0.0102(17) 0.0599(19) 0.0053(11)
C241 0.148(19) 0.128(17) 0.147(18) 0.036(14) -0.089(16) -0.066(15)
C242 0.18(2) 0.132(17) 0.081(12) -0.013(15) -0.015(13) -0.003(12)
Cl1 0.193(6) 0.148(5) 0.100(3) -0.059(4) 0.006(4) 0.005(3)
Cl2 0.167(5) 0.144(5) 0.102(3) -0.053(4) -0.008(3) 0.015(3)
C243 0.142(18) 0.16(2) 0.087(13) -0.002(15) -0.003(13) 0.009(13)
C244 0.153(19) 0.145(18) 0.112(15) -0.048(16) -0.048(15) 0.018(13)
Cl3 0.131(4) 0.143(4) 0.106(3) -0.021(4) -0.007(3) 0.009(3)
Cl4 0.164(5) 0.147(5) 0.101(4) 0.006(4) -0.029(3) -0.013(3)
C245 0.12(2) 0.052(11) 0.116(18) -0.004(12) 0.070(16) -0.004(12)
C246 0.12(2) 0.052(11) 0.116(18) -0.004(12) 0.070(16) -0.004(12)
Cl5 0.149(10) 0.126(8) 0.167(10) -0.044(7) 0.003(8) 0.061(8)
Cl6 0.268(19) 0.145(11) 0.187(13) 0.099(12) -0.106(13) -0.064(10)

loop_
_atom_type_symbol
_atom_type_description
_atom_type_scat_dispersion_real
_atom_type_scat_dispersion_imag
_atom_type_scat_source
C C 0.0033 0.0016 'International Tables Vol C Tables 4.2.6.8 and 6.1.1.4'
H H 0.0000 0.0000 'International Tables Vol C Tables 4.2.6.8 and 6.1.1.4'
Cl Cl 0.1484 0.1585 'International Tables Vol C Tables 4.2.6.8 and 6.1.1.4'
S S 0.1246 0.1234 'International Tables Vol C Tables 4.2.6.8 and 6.1.1.4'
O O 0.0106 0.0060 'International Tables Vol C Tables 4.2.6.8 and 6.1.1.4'

loop_
_geom_angle_atom_site_label_1
_geom_angle_atom_site_label_2
_geom_angle_atom_site_label_3
_geom_angle_site_symmetry_1
_geom_angle_site_symmetry_3
_geom_angle
_geom_angle_publ_flag
C2 C1 C181 . . 125.9(12) ?
C2 C1 S1 . . 113.2(10) ?
C181 C1 S1 . . 120.8(8) ?
C1 C2 C3 . . 109.4(11) ?
C1 C2 C62 . . 126.5(13) ?
C3 C2 C62 . . 123.7(9) ?
C4 C3 C5 . . 118.6(11) ?
C4 C3 C2 . . 114.1(10) ?
C5 C3 C2 . . 127.2(10) ?
C3 C4 C11 . . 121.5(9) ?
C3 C4 S1 . . 110.3(9) ?
C11 C4 S1 . . 127.6(7) ?
C6 C5 C10 . . 120.1(9) ?
C6 C5 C3 . . 122.6(10) ?
C10 C5 C3 . . 117.2(8) ?
C7 C6 C5 . . 122.5(10) ?
C7 C6 H6 . . 118.8 ?
C5 C6 H6 . . 118.8 ?
C6 C7 C8 . . 116.8(8) ?
C6 C7 C41 . . 124.0(10) ?
C8 C7 C41 . . 119.1(9) ?
C9 C8 C7 . . 123.0(10) ?
C9 C8 H8 . . 118.5 ?
C7 C8 H8 . . 118.5 ?
C8 C9 C23 . . 123.2(10) ?
C8 C9 C10 . . 119.1(10) ?
C23 C9 C10 . . 117.7(9) ?
C5 C10 C12 . . 120.5(9) ?
C5 C10 C9 . . 117.4(9) ?
C12 C10 C9 . . 122.1(10) ?
C12 C11 C16 . . 117.6(11) ?
C12 C11 C4 . . 116.5(10) ?
C16 C11 C4 . . 125.5(10) ?
C11 C12 C13 . . 120.8(10) ?
C11 C12 C10 . . 121.1(10) ?
C13 C12 C10 . . 118.0(10) ?
C28 C13 C14 . . 120.1(11) ?
C28 C13 C12 . . 120.9(9) ?
C14 C13 C12 . . 119.0(10) ?
C15 C14 C13 . . 119.2(11) ?
C15 C14 C29 . . 122.5(9) ?
C13 C14 C29 . . 118.3(11) ?
C16 C15 C14 . . 121.9(9) ?
C16 C15 C35 . . 120.4(11) ?
C14 C15 C35 . . 117.6(10) ?
C15 C16 C11 . . 118.6(11) ?
C15 C16 C18 . . 119.4(11) ?
C11 C16 C18 . . 121.9(11) ?
C22 C17 C18 . . 123.5(12) ?
C22 C17 H17 . . 118.3 ?
C18 C17 H17 . . 118.3 ?
C17 C18 C19 . . 117.6(12) ?
C17 C18 C16 . . 124.2(10) ?
C19 C18 C16 . . 118.1(11) ?
C20 C19 C40 . . 124.6(11) ?
C20 C19 C18 . . 116.0(12) ?
C40 C19 C18 . . 118.6(12) ?
C21 C20 C19 . . 126.4(12) ?
C21 C20 H20 . . 116.8 ?
C19 C20 H20 . . 116.8 ?
C20 C21 C22 . . 118.3(12) ?
C20 C21 C57 . . 124.7(13) ?
C22 C21 C57 . . 116.7(13) ?
C17 C22 C21 . . 117.8(13) ?
C17 C22 H22 . . 121.1 ?
C21 C22 H22 . . 121.1 ?
C9 C23 C28 . . 120.8(10) ?
C9 C23 C24 . . 120.8(9) ?
C28 C23 C24 . . 118.4(10) ?
C25 C24 C23 . . 122.7(9) ?
C25 C24 H24 . . 118.6 ?
C23 C24 H24 . . 118.6 ?
C24 C25 C26 . . 118.7(11) ?
C24 C25 C45 . . 118.8(10) ?
C26 C25 C45 . . 122.3(11) ?
C25 C26 C27 . . 121.1(11) ?
C25 C26 H26 . . 119.5 ?
C27 C26 H26 . . 119.5 ?
C28 C27 C26 . . 119.5(10) ?
C28 C27 C30 . . 118.7(11) ?
C26 C27 C30 . . 121.6(11) ?
C13 C28 C27 . . 120.8(10) ?
C13 C28 C23 . . 119.8(10) ?
C27 C28 C23 . . 119.4(10) ?
C30 C29 C34 . . 120.4(11) ?
C30 C29 C14 . . 121.6(10) ?
C34 C29 C14 . . 118.0(11) ?
C29 C30 C31 . . 119.5(11) ?
C29 C30 C27 . . 120.2(11) ?
C31 C30 C27 . . 120.3(12) ?
C32 C31 C30 . . 120.9(13) ?
C32 C31 H31 . . 119.5 ?
C30 C31 H31 . . 119.5 ?
C33 C32 C31 . . 118.4(11) ?
C33 C32 C49 . . 120.2(11) ?
C31 C32 C49 . . 121.4(12) ?
C32 C33 C34 . . 124.5(11) ?
C32 C33 H33 . . 117.8 ?
C34 C33 H33 . . 117.8 ?
C33 C34 C29 . . 116.1(11) ?
C33 C34 C36 . . 125.3(10) ?
C29 C34 C36 . . 118.6(11) ?
C36 C35 C40 . . 120.1(10) ?
C36 C35 C15 . . 121.7(11) ?
C40 C35 C15 . . 118.2(11) ?
C35 C36 C37 . . 121.4(12) ?
C35 C36 C34 . . 121.4(9) ?
C37 C36 C34 . . 117.2(12) ?
C38 C37 C36 . . 119.2(12) ?
C38 C37 H37 . . 120.4 ?
C36 C37 H37 . . 120.4 ?
C39 C38 C37 . . 118.4(10) ?
C39 C38 C53 . . 122.3(11) ?
C37 C38 C53 . . 119.2(12) ?
C38 C39 C40 . . 122.9(12) ?
C38 C39 H39 . . 118.5 ?
C40 C39 H39 . . 118.5 ?
C39 C40 C19 . . 120.7(12) ?
C39 C40 C35 . . 117.9(11) ?
C19 C40 C35 . . 121.0(10) ?
C7 C41 C43 . . 109.0(9) ?
C7 C41 C44 . . 108.6(9) ?
C43 C41 C44 . . 109.5(10) ?
C7 C41 C42 . . 111.6(9) ?
C43 C41 C42 . . 110.3(11) ?
C44 C41 C42 . . 107.8(10) ?
C25 C45 C48 . . 114.1(13) ?
C25 C45 C46 . . 109.5(14) ?
C48 C45 C46 . . 108.0(14) ?
C25 C45 C47 . . 108.3(18) ?
C48 C45 C47 . . 108.1(16) ?
C46 C45 C47 . . 108.7(15) ?
C32 C49 C50 . . 111.8(14) ?
C32 C49 C51 . . 107.6(17) ?
C50 C49 C51 . . 112.7(16) ?
C32 C49 C52 . . 108.2(14) ?
C50 C49 C52 . . 110.6(15) ?
C51 C49 C52 . . 105.6(14) ?
C54 C53 C56 . . 111.3(10) ?
C54 C53 C38 . . 112.6(10) ?
C56 C53 C38 . . 109.5(10) ?
C54 C53 C55 . . 109.4(11) ?
C56 C53 C55 . . 107.4(11) ?
C38 C53 C55 . . 106.4(9) ?
C59 C57 C60 . . 112.7(15) ?
C59 C57 C21 . . 107.1(17) ?
C60 C57 C21 . . 109.2(14) ?
C59 C57 C58 . . 111.7(14) ?
C60 C57 C58 . . 106.5(16) ?
C21 C57 C58 . . 109.5(18) ?
C62 C61 C121 . . 126.0(11) ?
C62 C61 S2 . . 112.3(8) ?
C121 C61 S2 . . 121.6(7) ?
C63 C62 C61 . . 111.2(10) ?
C63 C62 C2 . . 124.5(8) ?
C61 C62 C2 . . 123.7(11) ?
C64 C63 C62 . . 114.5(8) ?
C64 C63 C65 . . 116.9(10) ?
C62 C63 C65 . . 128.5(10) ?
C63 C64 C71 . . 124.3(8) ?
C63 C64 S2 . . 109.8(8) ?
C71 C64 S2 . . 125.0(7) ?
C70 C65 C66 . . 119.8(8) ?
C70 C65 C63 . . 117.8(8) ?
C66 C65 C63 . . 122.4(9) ?
C67 C66 C65 . . 122.4(9) ?
C67 C66 H66 . . 118.8 ?
C65 C66 H66 . . 118.8 ?
C66 C67 C68 . . 116.9(8) ?
C66 C67 C101 . . 125.1(9) ?
C68 C67 C101 . . 117.9(8) ?
C69 C68 C67 . . 122.1(8) ?
C69 C68 H68 . . 118.9 ?
C67 C68 H68 . . 118.9 ?
C68 C69 C70 . . 118.8(9) ?
C68 C69 C83 . . 122.4(8) ?
C70 C69 C83 . . 118.8(9) ?
C65 C70 C69 . . 119.2(9) ?
C65 C70 C72 . . 120.3(8) ?
C69 C70 C72 . . 120.5(9) ?
C72 C71 C76 . . 119.6(9) ?
C72 C71 C64 . . 115.0(9) ?
C76 C71 C64 . . 124.9(8) ?
C71 C72 C73 . . 121.1(9) ?
C71 C72 C70 . . 120.0(8) ?
C73 C72 C70 . . 118.7(8) ?
C74 C73 C72 . . 118.4(9) ?
C74 C73 C88 . . 121.2(10) ?
C72 C73 C88 . . 120.4(9) ?
C73 C74 C89 . . 121.1(9) ?
C73 C74 C75 . . 119.3(9) ?
C89 C74 C75 . . 119.6(9) ?
C76 C75 C74 . . 122.3(9) ?
C76 C75 C95 . . 118.3(10) ?
C74 C75 C95 . . 119.4(10) ?
C75 C76 C71 . . 116.4(9) ?
C75 C76 C78 . . 119.8(10) ?
C71 C76 C78 . . 123.7(10) ?
C82 C77 C78 . . 120.1(12) ?
C82 C77 H77 . . 120.0 ?
C78 C77 H77 . . 120.0 ?
C79 C78 C77 . . 118.8(12) ?
C79 C78 C76 . . 119.6(13) ?
C77 C78 C76 . . 121.2(10) ?
C78 C79 C80 . . 116.4(14) ?
C78 C79 C100 . . 119.4(11) ?
C80 C79 C100 . . 124.1(11) ?
C81 C80 C79 . . 126.5(13) ?
C81 C80 H80 . . 116.8 ?
C79 C80 H80 . . 116.8 ?
C80 C81 C82 . . 112.8(13) ?
C80 C81 C117 . . 122.8(15) ?
C82 C81 C117 . . 123.9(16) ?
C77 C82 C81 . . 124.8(16) ?
C77 C82 H82 . . 117.6 ?
C81 C82 H82 . . 117.6 ?
C84 C83 C88 . . 118.3(10) ?
C84 C83 C69 . . 121.5(9) ?
C88 C83 C69 . . 120.2(8) ?
C83 C84 C85 . . 123.0(10) ?
C83 C84 H84 . . 118.5 ?
C85 C84 H84 . . 118.5 ?
C86 C85 C84 . . 116.7(9) ?
C86 C85 C105 . . 119.3(11) ?
C84 C85 C105 . . 123.5(10) ?
C85 C86 C87 . . 124.0(10) ?
C85 C86 H86 . . 118.0 ?
C87 C86 H86 . . 118.0 ?
C88 C87 C86 . . 117.2(10) ?
C88 C87 C90 . . 120.6(9) ?
C86 C87 C90 . . 122.2(10) ?
C83 C88 C87 . . 120.8(9) ?
C83 C88 C73 . . 120.8(9) ?
C87 C88 C73 . . 118.4(10) ?
C94 C89 C74 . . 122.0(9) ?
C94 C89 C90 . . 118.4(10) ?
C74 C89 C90 . . 119.4(9) ?
C91 C90 C89 . . 119.0(10) ?
C91 C90 C87 . . 122.5(10) ?
C89 C90 C87 . . 118.6(9) ?
C90 C91 C92 . . 123.2(12) ?
C90 C91 H91 . . 118.4 ?
C92 C91 H91 . . 118.4 ?
C91 C92 C93 . . 116.7(11) ?
C91 C92 C109 . . 122.4(12) ?
C93 C92 C109 . . 120.8(11) ?
C94 C93 C92 . . 120.7(11) ?
C94 C93 H93 . . 119.6 ?
C92 C93 H93 . . 119.6 ?
C93 C94 C89 . . 121.5(11) ?
C93 C94 C96 . . 119.1(10) ?
C89 C94 C96 . . 119.2(10) ?
C100 C95 C96 . . 120.8(10) ?
C100 C95 C75 . . 120.9(11) ?
C96 C95 C75 . . 118.0(10) ?
C97 C96 C95 . . 114.9(11) ?
C97 C96 C94 . . 124.3(11) ?
C95 C96 C94 . . 120.9(9) ?
C98 C97 C96 . . 125.6(13) ?
C98 C97 H97 . . 117.2 ?
C96 C97 H97 . . 117.2 ?
C97 C98 C99 . . 117.2(11) ?
C97 C98 C113 . . 123.2(15) ?
C99 C98 C113 . . 118.8(13) ?
C100 C99 C98 . . 119.6(13) ?
C100 C99 H99 . . 120.2 ?
C98 C99 H99 . . 120.2 ?
C95 C100 C99 . . 121.4(13) ?
C95 C100 C79 . . 118.3(9) ?
C99 C100 C79 . . 120.0(12) ?
C102 C101 C67 . . 110.4(8) ?
C102 C101 C103 . . 107.3(9) ?
C67 C101 C103 . . 109.3(9) ?
C102 C101 C104 . . 108.7(10) ?
C67 C101 C104 . . 109.9(9) ?
C103 C101 C104 . . 111.1(9) ?
C85 C105 C107 . . 110.2(13) ?
C85 C105 C106 . . 108.8(12) ?
C107 C105 C106 . . 110.5(14) ?
C85 C105 C108 . . 110.9(14) ?
C107 C105 C108 . . 107.6(14) ?
C106 C105 C108 . . 108.9(13) ?
C110 C109 C92 . . 111.2(13) ?
C110 C109 C112 . . 112.2(14) ?
C92 C109 C112 . . 108.3(15) ?
C110 C109 C111 . . 111.8(15) ?
C92 C109 C111 . . 106.0(14) ?
C112 C109 C111 . . 106.9(13) ?
C114 C113 C115 . . 115.7(13) ?
C114 C113 C98 . . 104.6(13) ?
C115 C113 C98 . . 110.8(12) ?
C114 C113 C116 . . 106.1(12) ?
C115 C113 C116 . . 106.8(12) ?
C98 C113 C116 . . 112.8(13) ?
C118 C117 C81 . . 112.9(19) ?
C118 C117 C120 . . 113.0(17) ?
C81 C117 C120 . . 101.(2) ?
C118 C117 C119 . . 109.7(18) ?
C81 C117 C119 . . 111.3(17) ?
C120 C117 C119 . . 108.6(17) ?
C122 C121 C61 . . 128.0(10) ?
C122 C121 S3 . . 112.7(9) ?
C61 C121 S3 . . 119.3(7) ?
C121 C122 C123 . . 111.4(10) ?
C121 C122 C182 . . 123.6(12) ?
C123 C122 C182 . . 123.6(9) ?
C124 C123 C122 . . 113.8(10) ?
C124 C123 C125 . . 119.8(11) ?
C122 C123 C125 . . 126.4(10) ?
C123 C124 C131 . . 123.1(10) ?
C123 C124 S3 . . 110.3(9) ?
C131 C124 S3 . . 125.9(8) ?
C130 C125 C126 . . 120.3(11) ?
C130 C125 C123 . . 117.1(9) ?
C126 C125 C123 . . 122.4(10) ?
C127 C126 C125 . . 120.7(10) ?
C127 C126 H126 . . 119.6 ?
C125 C126 H126 . . 119.6 ?
C126 C127 C128 . . 116.5(10) ?
C126 C127 C161 . . 124.1(11) ?
C128 C127 C161 . . 118.5(11) ?
C129 C128 C127 . . 125.1(12) ?
C129 C128 H128 . . 117.4 ?
C127 C128 H128 . . 117.4 ?
C128 C129 C143 . . 123.1(12) ?
C128 C129 C130 . . 117.5(11) ?
C143 C129 C130 . . 119.3(10) ?
C125 C130 C129 . . 118.2(10) ?
C125 C130 C132 . . 121.0(10) ?
C129 C130 C132 . . 120.7(10) ?
C132 C131 C136 . . 119.1(10) ?
C132 C131 C124 . . 115.3(11) ?
C136 C131 C124 . . 124.5(10) ?
C133 C132 C131 . . 121.0(10) ?
C133 C132 C130 . . 118.8(10) ?
C131 C132 C130 . . 120.2(10) ?
C132 C133 C134 . . 119.9(11) ?
C132 C133 C148 . . 120.9(9) ?
C134 C133 C148 . . 119.2(10) ?
C135 C134 C133 . . 119.4(10) ?
C135 C134 C149 . . 119.4(10) ?
C133 C134 C149 . . 120.5(11) ?
C134 C135 C136 . . 119.6(9) ?
C134 C135 C155 . . 120.3(10) ?
C136 C135 C155 . . 120.0(10) ?
C131 C136 C135 . . 119.2(11) ?
C131 C136 C138 . . 124.4(10) ?
C135 C136 C138 . . 116.3(10) ?
C138 C137 C142 . . 124.8(12) ?
C138 C137 H137 . . 117.6 ?
C142 C137 H137 . . 117.6 ?
C137 C138 C139 . . 118.1(12) ?
C137 C138 C136 . . 122.8(11) ?
C139 C138 C136 . . 119.0(11) ?
C138 C139 C140 . . 117.9(11) ?
C138 C139 C160 . . 119.8(11) ?
C140 C139 C160 . . 121.2(10) ?
C141 C140 C139 . . 122.9(11) ?
C141 C140 H140 . . 118.5 ?
C139 C140 H140 . . 118.5 ?
C140 C141 C142 . . 118.2(12) ?
C140 C141 C177 . . 120.1(11) ?
C142 C141 C177 . . 121.4(12) ?
C137 C142 C141 . . 117.4(13) ?
C137 C142 H142 . . 121.3 ?
C141 C142 H142 . . 121.3 ?
C129 C143 C144 . . 121.0(11) ?
C129 C143 C148 . . 120.3(12) ?
C144 C143 C148 . . 118.4(11) ?
C145 C144 C143 . . 120.8(11) ?
C145 C144 H144 . . 119.6 ?
C143 C144 H144 . . 119.6 ?
C146 C145 C144 . . 117.8(11) ?
C146 C145 C165 . . 121.2(11) ?
C144 C145 C165 . . 121.0(12) ?
C147 C146 C145 . . 123.3(11) ?
C147 C146 H146 . . 118.3 ?
C145 C146 H146 . . 118.3 ?
C146 C147 C148 . . 120.5(10) ?
C146 C147 C150 . . 121.6(11) ?
C148 C147 C150 . . 117.9(11) ?
C147 C148 C143 . . 118.8(11) ?
C147 C148 C133 . . 121.5(10) ?
C143 C148 C133 . . 119.5(10) ?
C150 C149 C154 . . 118.9(10) ?
C150 C149 C134 . . 120.4(10) ?
C154 C149 C134 . . 120.4(11) ?
C151 C150 C149 . . 117.9(11) ?
C151 C150 C147 . . 121.1(11) ?
C149 C150 C147 . . 120.4(11) ?
C152 C151 C150 . . 123.1(12) ?
C152 C151 H151 . . 118.4 ?
C150 C151 H151 . . 118.4 ?
C151 C152 C153 . . 116.7(10) ?
C151 C152 C169 . . 124.3(12) ?
C153 C152 C169 . . 118.9(11) ?
C154 C153 C152 . . 123.1(11) ?
C154 C153 H153 . . 118.5 ?
C152 C153 H153 . . 118.5 ?
C153 C154 C149 . . 119.3(11) ?
C153 C154 C156 . . 121.1(10) ?
C149 C154 C156 . . 118.9(10) ?
C160 C155 C156 . . 118.7(10) ?
C160 C155 C135 . . 121.8(10) ?
C156 C155 C135 . . 119.5(11) ?
C157 C156 C155 . . 119.2(11) ?
C157 C156 C154 . . 121.1(10) ?
C155 C156 C154 . . 119.7(10) ?
C156 C157 C158 . . 122.7(11) ?
C156 C157 H157 . . 118.7 ?
C158 C157 H157 . . 118.7 ?
C159 C158 C157 . . 115.9(10) ?
C159 C158 C173 . . 123.1(11) ?
C157 C158 C173 . . 120.9(10) ?
C158 C159 C160 . . 122.8(11) ?
C158 C159 H159 . . 118.6 ?
C160 C159 H159 . . 118.6 ?
C155 C160 C159 . . 120.2(10) ?
C155 C160 C139 . . 119.1(11) ?
C159 C160 C139 . . 120.7(11) ?
C164 C161 C163 . . 113.7(14) ?
C164 C161 C127 . . 105.5(15) ?
C163 C161 C127 . . 112.9(16) ?
C164 C161 C162 . . 106.8(14) ?
C163 C161 C162 . . 109.4(14) ?
C127 C161 C162 . . 108.2(12) ?
C166 C165 C167 . . 112.2(15) ?
C166 C165 C145 . . 109.7(17) ?
C167 C165 C145 . . 108.9(13) ?
C166 C165 C168 . . 111.2(15) ?
C167 C165 C168 . . 108.5(14) ?
C145 C165 C168 . . 106.2(14) ?
C172 C169 C171 . . 113.3(15) ?
C172 C169 C170 . . 113.5(15) ?
C171 C169 C170 . . 107.1(16) ?
C172 C169 C152 . . 108.0(15) ?
C171 C169 C152 . . 107.0(17) ?
C170 C169 C152 . . 107.6(14) ?
C158 C173 C174 . . 111.1(19) ?
C158 C173 C176 . . 115.1(12) ?
C174 C173 C176 . . 105.5(16) ?
C158 C173 C175 . . 101.(2) ?
C174 C173 C175 . . 117.8(18) ?
C176 C173 C175 . . 106.4(16) ?
C179 C177 C141 . . 113.8(12) ?
C179 C177 C178 . . 104.9(15) ?
C141 C177 C178 . . 116.9(17) ?
C179 C177 C180 . . 110.2(16) ?
C141 C177 C180 . . 105.3(18) ?
C178 C177 C180 . . 105.5(16) ?
C1 C181 C182 . . 128.9(11) ?
C1 C181 S4 . . 120.8(7) ?
C182 C181 S4 . . 110.3(10) ?
C181 C182 C183 . . 111.2(10) ?
C181 C182 C122 . . 121.5(13) ?
C183 C182 C122 . . 126.9(9) ?
C184 C183 C182 . . 115.9(10) ?
C184 C183 C185 . . 117.9(12) ?
C182 C183 C185 . . 126.0(10) ?
C183 C184 C191 . . 124.8(10) ?
C183 C184 S4 . . 110.2(10) ?
C191 C184 S4 . . 124.2(7) ?
C186 C185 C190 . . 121.5(10) ?
C186 C185 C183 . . 122.9(10) ?
C190 C185 C183 . . 115.3(9) ?
C185 C186 C187 . . 121.4(11) ?
C185 C186 H186 . . 119.3 ?
C187 C186 H186 . . 119.3 ?
C186 C187 C188 . . 118.1(10) ?
C186 C187 C221 . . 124.3(10) ?
C188 C187 C221 . . 117.1(11) ?
C189 C188 C187 . . 121.5(11) ?
C189 C188 H188 . . 119.2 ?
C187 C188 H188 . . 119.2 ?
C188 C189 C190 . . 119.4(11) ?
C188 C189 C203 . . 121.2(11) ?
C190 C189 C203 . . 119.1(10) ?
C185 C190 C192 . . 121.4(10) ?
C185 C190 C189 . . 117.2(9) ?
C192 C190 C189 . . 121.2(11) ?
C192 C191 C196 . . 119.7(11) ?
C192 C191 C184 . . 114.2(11) ?
C196 C191 C184 . . 126.1(10) ?
C193 C192 C190 . . 118.6(10) ?
C193 C192 C191 . . 120.1(10) ?
C190 C192 C191 . . 121.2(11) ?
C192 C193 C208 . . 120.1(10) ?
C192 C193 C194 . . 118.6(11) ?
C208 C193 C194 . . 121.2(11) ?
C195 C194 C193 . . 118.8(11) ?
C195 C194 C209 . . 122.0(9) ?
C193 C194 C209 . . 119.1(10) ?
C196 C195 C194 . . 122.4(10) ?
C196 C195 C215 . . 119.2(10) ?
C194 C195 C215 . . 118.3(10) ?
C198 C196 C195 . . 118.4(11) ?
C198 C196 C191 . . 125.6(10) ?
C195 C196 C191 . . 115.8(12) ?
C202 C197 C198 . . 122.3(11) ?
C202 C197 H197 . . 118.8 ?
C198 C197 H197 . . 118.8 ?
C199 C198 C196 . . 122.1(11) ?
C199 C198 C197 . . 115.8(12) ?
C196 C198 C197 . . 121.0(11) ?
C198 C199 C200 . . 120.6(11) ?
C198 C199 C220 . . 119.8(10) ?
C200 C199 C220 . . 119.1(10) ?
C201 C200 C199 . . 123.0(10) ?
C201 C200 H200 . . 118.5 ?
C199 C200 H200 . . 118.5 ?
C200 C201 C202 . . 114.9(11) ?
C200 C201 C237 . . 123.8(11) ?
C202 C201 C237 . . 121.1(12) ?
C197 C202 C201 . . 122.5(13) ?
C197 C202 H202 . . 118.7 ?
C201 C202 H202 . . 118.7 ?
C204 C203 C208 . . 119.1(13) ?
C204 C203 C189 . . 122.4(11) ?
C208 C203 C189 . . 118.5(11) ?
C203 C204 C205 . . 123.5(12) ?
C203 C204 H204 . . 118.3 ?
C205 C204 H204 . . 118.3 ?
C206 C205 C204 . . 116.5(11) ?
C206 C205 C225 . . 120.1(12) ?
C204 C205 C225 . . 123.3(11) ?
C205 C206 C207 . . 122.7(13) ?
C205 C206 H206 . . 118.6 ?
C207 C206 H206 . . 118.6 ?
C206 C207 C208 . . 119.9(11) ?
C206 C207 C210 . . 120.3(10) ?
C208 C207 C210 . . 119.5(10) ?
C203 C208 C193 . . 121.9(11) ?
C203 C208 C207 . . 118.0(11) ?
C193 C208 C207 . . 119.9(10) ?
C210 C209 C214 . . 120.0 ?
C210 C209 C194 . . 120.9(6) ?
C214 C209 C194 . . 118.9(6) ?
C211 C210 C209 . . 120.0 ?
C211 C210 C207 . . 121.2(6) ?
C209 C210 C207 . . 118.8(7) ?
C210 C211 C212 . . 120.0 ?
C210 C211 H211 . . 120.0 ?
C212 C211 H211 . . 120.0 ?
C213 C212 C211 . . 120.0 ?
C213 C212 C229 . . 117.7(6) ?
C211 C212 C229 . . 122.1(6) ?
C212 C213 C214 . . 120.0 ?
C212 C213 H213 . . 120.0 ?
C214 C213 H213 . . 120.0 ?
C213 C214 C209 . . 120.0 ?
C213 C214 C216 . . 119.2(7) ?
C209 C214 C216 . . 120.6(7) ?
C216 C215 C220 . . 117.5(10) ?
C216 C215 C195 . . 121.1(10) ?
C220 C215 C195 . . 121.3(11) ?
C217 C216 C215 . . 119.3(13) ?
C217 C216 C214 . . 119.9(11) ?
C215 C216 C214 . . 119.0(9) ?
C216 C217 C218 . . 122.3(13) ?
C216 C217 H217 . . 118.9 ?
C218 C217 H217 . . 118.9 ?
C219 C218 C217 . . 114.9(10) ?
C219 C218 C233 . . 121.2(10) ?
C217 C218 C233 . . 123.9(11) ?
C220 C219 C218 . . 123.3(11) ?
C220 C219 H219 . . 118.3 ?
C218 C219 H219 . . 118.3 ?
C219 C220 C215 . . 120.4(11) ?
C219 C220 C199 . . 123.3(11) ?
C215 C220 C199 . . 116.2(10) ?
C224 C221 C187 . . 109.7(11) ?
C224 C221 C223 . . 108.3(14) ?
C187 C221 C223 . . 113.3(17) ?
C224 C221 C222 . . 107.3(12) ?
C187 C221 C222 . . 106.3(13) ?
C223 C221 C222 . . 111.8(13) ?
C228 C225 C226 . . 113.1(15) ?
C228 C225 C227 . . 109.7(15) ?
C226 C225 C227 . . 107.0(15) ?
C228 C225 C205 . . 108.3(19) ?
C226 C225 C205 . . 109.9(13) ?
C227 C225 C205 . . 108.8(16) ?
C212 C229 C230 . . 111.6(18) ?
C212 C229 C231 . . 109.5(12) ?
C230 C229 C231 . . 107.5(15) ?
C212 C229 C232 . . 105.6(17) ?
C230 C229 C232 . . 114.1(14) ?
C231 C229 C232 . . 108.4(16) ?
C218 C233 C235 . . 109.5(13) ?
C218 C233 C234 . . 106.0(17) ?
C235 C233 C234 . . 109.1(16) ?
C218 C233 C236 . . 108.6(19) ?
C235 C233 C236 . . 110.4(16) ?
C234 C233 C236 . . 113.1(15) ?
C201 C237 C238 . . 107.1(12) ?
C201 C237 C239 . . 110.6(12) ?
C238 C237 C239 . . 108.1(13) ?
C201 C237 C240 . . 109.2(16) ?
C238 C237 C240 . . 111.2(14) ?
C239 C237 C240 . . 110.5(14) ?
C4 S1 C1 . . 92.6(5) ?
C61 S2 C64 . . 92.1(5) ?
C121 S3 C124 . . 91.7(5) ?
C184 S4 C181 . . 92.1(6) ?
C242 C241 Cl1 . . 110.5(11) ?
C242 C241 H24A . . 109.6 ?
Cl1 C241 H24A . . 109.6 ?
C242 C241 H24B . . 109.6 ?
Cl1 C241 H24B . . 109.6 ?
H24A C241 H24B . . 108.1 ?
C241 C242 Cl2 . . 110.3(12) ?
C241 C242 H24C . . 109.6 ?
Cl2 C242 H24C . . 109.6 ?
C241 C242 H24D . . 109.6 ?
Cl2 C242 H24D . . 109.6 ?
H24C C242 H24D . . 108.1 ?
C244 C243 Cl3 . . 112.1(13) ?
C244 C243 H24E . . 109.2 ?
Cl3 C243 H24E . . 109.2 ?
C244 C243 H24F . . 109.2 ?
Cl3 C243 H24F . . 109.2 ?
H24E C243 H24F . . 107.9 ?
C243 C244 Cl4 . . 109.0(12) ?
C243 C244 H24G . . 109.9 ?
Cl4 C244 H24G . . 109.9 ?
C243 C244 H24H . . 109.9 ?
Cl4 C244 H24H . . 109.9 ?
H24G C244 H24H . . 108.3 ?
C246 C245 Cl5 . . 123.9(18) ?
C246 C245 H24I . . 106.3 ?
Cl5 C245 H24I . . 106.3 ?
C246 C245 H24J . . 106.3 ?
Cl5 C245 H24J . . 106.3 ?
H24I C245 H24J . . 106.4 ?
Cl6 C246 C245 . . 102.(2) ?
Cl6 C246 H24K . . 111.3 ?
C245 C246 H24K . . 111.3 ?
Cl6 C246 H24L . . 111.3 ?
C245 C246 H24L . . 111.3 ?
H24K C246 H24L . . 109.2 ?

loop_
_geom_bond_atom_site_label_1
_geom_bond_atom_site_label_2
_geom_bond_site_symmetry_2
_geom_bond_distance
_geom_bond_publ_flag
C1 C2 . 1.383(13) ?
C1 C181 . 1.400(18) ?
C1 S1 . 1.742(13) ?
C2 C3 . 1.462(19) ?
C2 C62 . 1.461(18) ?
C3 C4 . 1.406(15) ?
C3 C5 . 1.461(14) ?
C4 C11 . 1.460(17) ?
C4 S1 . 1.718(11) ?
C5 C6 . 1.399(13) ?
C5 C10 . 1.413(15) ?
C6 C7 . 1.369(14) ?
C6 H6 . 0.95 ?
C7 C8 . 1.416(16) ?
C7 C41 . 1.532(11) ?
C8 C9 . 1.377(13) ?
C8 H8 . 0.95 ?
C9 C23 . 1.434(15) ?
C9 C10 . 1.434(14) ?
C10 C12 . 1.436(14) ?
C11 C12 . 1.383(14) ?
C11 C16 . 1.460(16) ?
C12 C13 . 1.423(16) ?
C13 C28 . 1.426(15) ?
C13 C14 . 1.412(14) ?
C14 C15 . 1.387(16) ?
C14 C29 . 1.471(16) ?
C15 C16 . 1.359(16) ?
C15 C35 . 1.485(14) ?
C16 C18 . 1.475(17) ?
C17 C22 . 1.352(19) ?
C17 C18 . 1.378(18) ?
C17 H17 . 0.95 ?
C18 C19 . 1.457(15) ?
C19 C20 . 1.392(19) ?
C19 C40 . 1.426(18) ?
C20 C21 . 1.276(19) ?
C20 H20 . 0.95 ?
C21 C22 . 1.474(19) ?
C21 C57 . 1.557(15) ?
C22 H22 . 0.95 ?
C23 C28 . 1.423(14) ?
C23 C24 . 1.437(15) ?
C24 C25 . 1.389(16) ?
C24 H24 . 0.95 ?
C25 C26 . 1.396(16) ?
C25 C45 . 1.512(13) ?
C26 C27 . 1.443(17) ?
C26 H26 . 0.95 ?
C27 C28 . 1.425(16) ?
C27 C30 . 1.457(16) ?
C29 C30 . 1.363(16) ?
C29 C34 . 1.451(15) ?
C30 C31 . 1.414(17) ?
C31 C32 . 1.408(17) ?
C31 H31 . 0.95 ?
C32 C33 . 1.324(17) ?
C32 C49 . 1.532(14) ?
C33 C34 . 1.414(17) ?
C33 H33 . 0.95 ?
C34 C36 . 1.461(17) ?
C35 C36 . 1.360(17) ?
C35 C40 . 1.425(17) ?
C36 C37 . 1.423(14) ?
C37 C38 . 1.405(18) ?
C37 H37 . 0.95 ?
C38 C39 . 1.386(18) ?
C38 C53 . 1.543(12) ?
C39 C40 . 1.399(15) ?
C39 H39 . 0.95 ?
C41 C43 . 1.530(13) ?
C41 C44 . 1.546(14) ?
C41 C42 . 1.544(13) ?
C45 C48 . 1.555(15) ?
C45 C46 . 1.553(16) ?
C45 C47 . 1.566(17) ?
C49 C50 . 1.529(16) ?
C49 C51 . 1.548(17) ?
C49 C52 . 1.558(16) ?
C53 C54 . 1.531(14) ?
C53 C56 . 1.548(14) ?
C53 C55 . 1.553(14) ?
C57 C59 . 1.530(17) ?
C57 C60 . 1.544(16) ?
C57 C58 . 1.574(17) ?
C61 C62 . 1.408(12) ?
C61 C121 . 1.462(16) ?
C61 S2 . 1.700(12) ?
C62 C63 . 1.396(16) ?
C63 C64 . 1.385(15) ?
C63 C65 . 1.472(13) ?
C64 C71 . 1.445(15) ?
C64 S2 . 1.747(9) ?
C65 C70 . 1.388(14) ?
C65 C66 . 1.392(13) ?
C66 C67 . 1.373(12) ?
C66 H66 . 0.95 ?
C67 C68 . 1.425(14) ?
C67 C101 . 1.536(11) ?
C68 C69 . 1.377(13) ?
C68 H68 . 0.95 ?
C69 C70 . 1.421(12) ?
C69 C83 . 1.463(14) ?
C70 C72 . 1.468(13) ?
C71 C72 . 1.405(13) ?
C71 C76 . 1.439(15) ?
C72 C73 . 1.422(14) ?
C73 C74 . 1.396(13) ?
C73 C88 . 1.434(13) ?
C74 C89 . 1.417(14) ?
C74 C75 . 1.431(14) ?
C75 C76 . 1.387(14) ?
C75 C95 . 1.486(14) ?
C76 C78 . 1.472(17) ?
C77 C82 . 1.325(17) ?
C77 C78 . 1.415(18) ?
C77 H77 . 0.95 ?
C78 C79 . 1.372(16) ?
C79 C80 . 1.43(2) ?
C79 C100 . 1.512(18) ?
C80 C81 . 1.34(2) ?
C80 H80 . 0.95 ?
C81 C82 . 1.41(2) ?
C81 C117 . 1.555(16) ?
C82 H82 . 0.95 ?
C83 C84 . 1.403(13) ?
C83 C88 . 1.403(14) ?
C84 C85 . 1.392(15) ?
C84 H84 . 0.95 ?
C85 C86 . 1.375(16) ?
C85 C105 . 1.526(13) ?
C86 C87 . 1.412(15) ?
C86 H86 . 0.95 ?
C87 C88 . 1.410(14) ?
C87 C90 . 1.463(15) ?
C89 C94 . 1.400(14) ?
C89 C90 . 1.430(15) ?
C90 C91 . 1.378(15) ?
C91 C92 . 1.411(17) ?
C91 H91 . 0.95 ?
C92 C93 . 1.415(19) ?
C92 C109 . 1.544(14) ?
C93 C94 . 1.387(16) ?
C93 H93 . 0.95 ?
C94 C96 . 1.447(17) ?
C95 C100 . 1.367(16) ?
C95 C96 . 1.425(16) ?
C96 C97 . 1.406(15) ?
C97 C98 . 1.334(19) ?
C97 H97 . 0.95 ?
C98 C99 . 1.43(2) ?
C98 C113 . 1.546(13) ?
C99 C100 . 1.375(16) ?
C99 H99 . 0.95 ?
C101 C102 . 1.527(13) ?
C101 C103 . 1.547(13) ?
C101 C104 . 1.554(13) ?
C105 C107 . 1.534(16) ?
C105 C106 . 1.545(15) ?
C105 C108 . 1.566(16) ?
C109 C110 . 1.509(15) ?
C109 C112 . 1.550(16) ?
C109 C111 . 1.569(16) ?
C113 C114 . 1.519(15) ?
C113 C115 . 1.529(15) ?
C113 C116 . 1.584(15) ?
C117 C118 . 1.519(17) ?
C117 C120 . 1.554(17) ?
C117 C119 . 1.558(17) ?
C121 C122 . 1.373(14) ?
C121 S3 . 1.726(11) ?
C122 C123 . 1.440(17) ?
C122 C182 . 1.472(17) ?
C123 C124 . 1.377(15) ?
C123 C125 . 1.441(16) ?
C124 C131 . 1.462(16) ?
C124 S3 . 1.753(12) ?
C125 C130 . 1.412(15) ?
C125 C126 . 1.408(15) ?
C126 C127 . 1.389(16) ?
C126 H126 . 0.95 ?
C127 C128 . 1.397(16) ?
C127 C161 . 1.563(13) ?
C128 C129 . 1.380(16) ?
C128 H128 . 0.95 ?
C129 C143 . 1.434(17) ?
C129 C130 . 1.418(17) ?
C130 C132 . 1.457(14) ?
C131 C132 . 1.402(16) ?
C131 C136 . 1.418(15) ?
C132 C133 . 1.390(16) ?
C133 C134 . 1.421(15) ?
C133 C148 . 1.461(16) ?
C134 C135 . 1.405(16) ?
C134 C149 . 1.451(15) ?
C135 C136 . 1.433(15) ?
C135 C155 . 1.442(14) ?
C136 C138 . 1.490(18) ?
C137 C138 . 1.35(2) ?
C137 C142 . 1.39(2) ?
C137 H137 . 0.95 ?
C138 C139 . 1.410(16) ?
C139 C140 . 1.436(17) ?
C139 C160 . 1.477(16) ?
C140 C141 . 1.340(17) ?
C140 H140 . 0.95 ?
C141 C142 . 1.441(18) ?
C141 C177 . 1.538(14) ?
C142 H142 . 0.95 ?
C143 C144 . 1.425(18) ?
C143 C148 . 1.409(17) ?
C144 C145 . 1.411(17) ?
C144 H144 . 0.95 ?
C145 C146 . 1.385(17) ?
C145 C165 . 1.558(14) ?
C146 C147 . 1.331(17) ?
C146 H146 . 0.95 ?
C147 C148 . 1.429(16) ?
C147 C150 . 1.483(16) ?
C149 C150 . 1.417(17) ?
C149 C154 . 1.414(16) ?
C150 C151 . 1.390(16) ?
C151 C152 . 1.385(16) ?
C151 H151 . 0.95 ?
C152 C153 . 1.400(17) ?
C152 C169 . 1.560(14) ?
C153 C154 . 1.359(16) ?
C153 H153 . 0.95 ?
C154 C156 . 1.462(16) ?
C155 C160 . 1.364(16) ?
C155 C156 . 1.435(16) ?
C156 C157 . 1.381(16) ?
C157 C158 . 1.419(17) ?
C157 H157 . 0.95 ?
C158 C159 . 1.379(16) ?
C158 C173 . 1.514(14) ?
C159 C160 . 1.418(16) ?
C159 H159 . 0.95 ?
C161 C164 . 1.544(16) ?
C161 C163 . 1.552(17) ?
C161 C162 . 1.564(14) ?
C165 C166 . 1.533(17) ?
C165 C167 . 1.544(15) ?
C165 C168 . 1.548(16) ?
C169 C172 . 1.538(16) ?
C169 C171 . 1.540(17) ?
C169 C170 . 1.548(16) ?
C173 C174 . 1.545(17) ?
C173 C176 . 1.543(15) ?
C173 C175 . 1.553(17) ?
C177 C179 . 1.542(15) ?
C177 C178 . 1.555(17) ?
C177 C180 . 1.562(17) ?
C181 C182 . 1.408(14) ?
C181 S4 . 1.759(12) ?
C182 C183 . 1.409(19) ?
C183 C184 . 1.360(15) ?
C183 C185 . 1.494(16) ?
C184 C191 . 1.455(17) ?
C184 S4 . 1.736(12) ?
C185 C186 . 1.375(14) ?
C185 C190 . 1.407(16) ?
C186 C187 . 1.379(16) ?
C186 H186 . 0.95 ?
C187 C188 . 1.407(17) ?
C187 C221 . 1.558(13) ?
C188 C189 . 1.389(16) ?
C188 H188 . 0.95 ?
C189 C190 . 1.424(16) ?
C189 C203 . 1.455(18) ?
C190 C192 . 1.433(15) ?
C191 C192 . 1.416(16) ?
C191 C196 . 1.444(18) ?
C192 C193 . 1.430(17) ?
C193 C208 . 1.418(17) ?
C193 C194 . 1.440(15) ?
C194 C195 . 1.411(17) ?
C194 C209 . 1.468(14) ?
C195 C196 . 1.414(16) ?
C195 C215 . 1.460(14) ?
C196 C198 . 1.422(18) ?
C197 C202 . 1.350(18) ?
C197 C198 . 1.43(2) ?
C197 H197 . 0.95 ?
C198 C199 . 1.395(15) ?
C199 C200 . 1.412(17) ?
C199 C220 . 1.482(17) ?
C200 C201 . 1.398(17) ?
C200 H200 . 0.95 ?
C201 C202 . 1.425(16) ?
C201 C237 . 1.527(14) ?
C202 H202 . 0.95 ?
C203 C204 . 1.371(18) ?
C203 C208 . 1.413(17) ?
C204 C205 . 1.436(19) ?
C204 H204 . 0.95 ?
C205 C206 . 1.346(18) ?
C205 C225 . 1.575(14) ?
C206 C207 . 1.410(17) ?
C206 H206 . 0.95 ?
C207 C208 . 1.427(18) ?
C207 C210 . 1.513(12) ?
C209 C210 . 1.39 ?
C209 C214 . 1.39 ?
C210 C211 . 1.39 ?
C211 C212 . 1.39 ?
C211 H211 . 0.95 ?
C212 C213 . 1.39 ?
C212 C229 . 1.545(12) ?
C213 C214 . 1.39 ?
C213 H213 . 0.95 ?
C214 C216 . 1.489(14) ?
C215 C216 . 1.409(17) ?
C215 C220 . 1.416(16) ?
C216 C217 . 1.39(2) ?
C217 C218 . 1.415(17) ?
C217 H217 . 0.95 ?
C218 C219 . 1.414(17) ?
C218 C233 . 1.527(14) ?
C219 C220 . 1.358(17) ?
C219 H219 . 0.95 ?
C221 C224 . 1.548(14) ?
C221 C223 . 1.548(17) ?
C221 C222 . 1.560(15) ?
C225 C228 . 1.532(17) ?
C225 C226 . 1.544(15) ?
C225 C227 . 1.566(17) ?
C229 C230 . 1.552(17) ?
C229 C231 . 1.558(16) ?
C229 C232 . 1.560(17) ?
C233 C235 . 1.540(16) ?
C233 C234 . 1.546(17) ?
C233 C236 . 1.550(17) ?
C237 C238 . 1.538(15) ?
C237 C239 . 1.536(15) ?
C237 C240 . 1.547(17) ?
C241 C242 . 1.556(16) ?
C241 Cl1 . 1.730(16) ?
C241 H24A . 0.99 ?
C241 H24B . 0.99 ?
C242 Cl2 . 1.768(14) ?
C242 H24C . 0.99 ?
C242 H24D . 0.99 ?
C243 C244 . 1.517(16) ?
C243 Cl3 . 1.770(15) ?
C243 H24E . 0.99 ?
C243 H24F . 0.99 ?
C244 Cl4 . 1.749(15) ?
C244 H24G . 0.99 ?
C244 H24H . 0.99 ?
C245 C246 . 1.556(18) ?
C245 Cl5 . 1.785(16) ?
C245 H24I . 0.99 ?
C245 H24J . 0.99 ?
C246 Cl6 . 1.736(18) ?
C246 H24K . 0.99 ?
C246 H24L . 0.99 ?

loop_
_geom_torsion_atom_site_label_1
_geom_torsion_atom_site_label_2
_geom_torsion_atom_site_label_3
_geom_torsion_atom_site_label_4
_geom_torsion_site_symmetry_1
_geom_torsion_site_symmetry_2
_geom_torsion_site_symmetry_3
_geom_torsion_site_symmetry_4
_geom_torsion
_geom_torsion_publ_flag
C181 C1 C2 C3 . . . . 178.1(12) ?
S1 C1 C2 C3 . . . . -5.7(13) ?
C181 C1 C2 C62 . . . . -9.(2) ?
S1 C1 C2 C62 . . . . 167.4(9) ?
C1 C2 C3 C4 . . . . 7.4(14) ?
C62 C2 C3 C4 . . . . -165.9(11) ?
C1 C2 C3 C5 . . . . -176.5(11) ?
C62 C2 C3 C5 . . . . 10.2(18) ?
C5 C3 C4 C11 . . . . -10.6(17) ?
C2 C3 C4 C11 . . . . 165.9(11) ?
C5 C3 C4 S1 . . . . 177.8(9) ?
C2 C3 C4 S1 . . . . -5.7(13) ?
C4 C3 C5 C6 . . . . -158.8(12) ?
C2 C3 C5 C6 . . . . 25.2(19) ?
C4 C3 C5 C10 . . . . 19.5(17) ?
C2 C3 C5 C10 . . . . -156.5(12) ?
C10 C5 C6 C7 . . . . 5.5(19) ?
C3 C5 C6 C7 . . . . -176.4(12) ?
C5 C6 C7 C8 . . . . 2.8(19) ?
C5 C6 C7 C41 . . . . -174.8(12) ?
C6 C7 C8 C9 . . . . -4.8(19) ?
C41 C7 C8 C9 . . . . 172.9(12) ?
C7 C8 C9 C23 . . . . 179.4(12) ?
C7 C8 C9 C10 . . . . -1.5(19) ?
C6 C5 C10 C12 . . . . 169.2(11) ?
C3 C5 C10 C12 . . . . -9.1(17) ?
C6 C5 C10 C9 . . . . -11.6(17) ?
C3 C5 C10 C9 . . . . 170.1(11) ?
C8 C9 C10 C5 . . . . 9.6(17) ?
C23 C9 C10 C5 . . . . -171.3(11) ?
C8 C9 C10 C12 . . . . -171.1(11) ?
C23 C9 C10 C12 . . . . 8.0(18) ?
C3 C4 C11 C12 . . . . -9.1(17) ?
S1 C4 C11 C12 . . . . 161.0(9) ?
C3 C4 C11 C16 . . . . 177.9(12) ?
S1 C4 C11 C16 . . . . -12.1(19) ?
C16 C11 C12 C13 . . . . 9.0(18) ?
C4 C11 C12 C13 . . . . -164.6(11) ?
C16 C11 C12 C10 . . . . -166.4(11) ?
C4 C11 C12 C10 . . . . 20.0(17) ?
C5 C10 C12 C11 . . . . -11.1(18) ?
C9 C10 C12 C11 . . . . 169.6(12) ?
C5 C10 C12 C13 . . . . 173.3(11) ?
C9 C10 C12 C13 . . . . -5.9(17) ?
C11 C12 C13 C28 . . . . -177.9(12) ?
C10 C12 C13 C28 . . . . -2.3(18) ?
C11 C12 C13 C14 . . . . 4.6(18) ?
C10 C12 C13 C14 . . . . -179.8(11) ?
C28 C13 C14 C15 . . . . 174.3(12) ?
C12 C13 C14 C15 . . . . -8.2(18) ?
C28 C13 C14 C29 . . . . -7.1(18) ?
C12 C13 C14 C29 . . . . 170.4(11) ?
C13 C14 C15 C16 . . . . -3.(2) ?
C29 C14 C15 C16 . . . . 178.7(12) ?
C13 C14 C15 C35 . . . . -179.9(11) ?
C29 C14 C15 C35 . . . . 1.6(18) ?
C14 C15 C16 C11 . . . . 17.(2) ?
C35 C15 C16 C11 . . . . -166.3(12) ?
C14 C15 C16 C18 . . . . -160.0(12) ?
C35 C15 C16 C18 . . . . 17.0(19) ?
C12 C11 C16 C15 . . . . -19.6(18) ?
C4 C11 C16 C15 . . . . 153.4(12) ?
C12 C11 C16 C18 . . . . 157.0(12) ?
C4 C11 C16 C18 . . . . -30.0(19) ?
C22 C17 C18 C19 . . . . -5.(3) ?
C22 C17 C18 C16 . . . . 178.9(19) ?
C15 C16 C18 C17 . . . . 152.7(16) ?
C11 C16 C18 C17 . . . . -24.(2) ?
C15 C16 C18 C19 . . . . -24.(2) ?
C11 C16 C18 C19 . . . . 159.7(13) ?
C17 C18 C19 C20 . . . . 6.(2) ?
C16 C18 C19 C20 . . . . -177.2(15) ?
C17 C18 C19 C40 . . . . -164.1(15) ?
C16 C18 C19 C40 . . . . 13.(2) ?
C40 C19 C20 C21 . . . . 166.(2) ?
C18 C19 C20 C21 . . . . -4.(3) ?
C19 C20 C21 C22 . . . . 0.(3) ?
C19 C20 C21 C57 . . . . -174.1(19) ?
C18 C17 C22 C21 . . . . 0.(3) ?
C20 C21 C22 C17 . . . . 2.(3) ?
C57 C21 C22 C17 . . . . 177.(2) ?
C8 C9 C23 C28 . . . . 177.2(12) ?
C10 C9 C23 C28 . . . . -1.9(18) ?
C8 C9 C23 C24 . . . . -4.(2) ?
C10 C9 C23 C24 . . . . 177.0(12) ?
C9 C23 C24 C25 . . . . -177.6(14) ?
C28 C23 C24 C25 . . . . 1.(2) ?
C23 C24 C25 C26 . . . . -1.(2) ?
C23 C24 C25 C45 . . . . -176.0(14) ?
C24 C25 C26 C27 . . . . 2.(2) ?
C45 C25 C26 C27 . . . . 177.2(14) ?
C25 C26 C27 C28 . . . . -4.(2) ?
C25 C26 C27 C30 . . . . -179.7(14) ?
C14 C13 C28 C27 . . . . 3.7(19) ?
C12 C13 C28 C27 . . . . -173.8(12) ?
C14 C13 C28 C23 . . . . -174.3(12) ?
C12 C13 C28 C23 . . . . 8.2(19) ?
C26 C27 C28 C13 . . . . -173.7(13) ?
C30 C27 C28 C13 . . . . 2.(2) ?
C26 C27 C28 C23 . . . . 4.(2) ?
C30 C27 C28 C23 . . . . -180.0(12) ?
C9 C23 C28 C13 . . . . -6.0(19) ?
C24 C23 C28 C13 . . . . 175.1(12) ?
C9 C23 C28 C27 . . . . 176.0(12) ?
C24 C23 C28 C27 . . . . -2.9(19) ?
C15 C14 C29 C30 . . . . -176.4(13) ?
C13 C14 C29 C30 . . . . 5.1(19) ?
C15 C14 C29 C34 . . . . 1.6(19) ?
C13 C14 C29 C34 . . . . -176.9(11) ?
C34 C29 C30 C31 . . . . 5.(2) ?
C14 C29 C30 C31 . . . . -176.9(13) ?
C34 C29 C30 C27 . . . . -177.3(13) ?
C14 C29 C30 C27 . . . . 1.(2) ?
C28 C27 C30 C29 . . . . -4.(2) ?
C26 C27 C30 C29 . . . . 171.5(14) ?
C28 C27 C30 C31 . . . . 173.4(14) ?
C26 C27 C30 C31 . . . . -11.(2) ?
C29 C30 C31 C32 . . . . -1.(2) ?
C27 C30 C31 C32 . . . . -178.6(15) ?
C30 C31 C32 C33 . . . . -3.(3) ?
C30 C31 C32 C49 . . . . 178.7(15) ?
C31 C32 C33 C34 . . . . 3.(2) ?
C49 C32 C33 C34 . . . . -178.9(14) ?
C32 C33 C34 C29 . . . . 1.(2) ?
C32 C33 C34 C36 . . . . -179.8(14) ?
C30 C29 C34 C33 . . . . -5.2(19) ?
C14 C29 C34 C33 . . . . 176.7(12) ?
C30 C29 C34 C36 . . . . 175.8(13) ?
C14 C29 C34 C36 . . . . -2.2(18) ?
C16 C15 C35 C36 . . . . 178.4(13) ?
C14 C15 C35 C36 . . . . -4.4(19) ?
C16 C15 C35 C40 . . . . 0.4(19) ?
C14 C15 C35 C40 . . . . 177.6(12) ?
C40 C35 C36 C37 . . . . 2.(2) ?
C15 C35 C36 C37 . . . . -176.0(12) ?
C40 C35 C36 C34 . . . . -178.2(12) ?
C15 C35 C36 C34 . . . . 4.(2) ?
C33 C34 C36 C35 . . . . -179.3(13) ?
C29 C34 C36 C35 . . . . -0.5(19) ?
C33 C34 C36 C37 . . . . 0.(2) ?
C29 C34 C36 C37 . . . . 179.3(12) ?
C35 C36 C37 C38 . . . . -1.(2) ?
C34 C36 C37 C38 . . . . 178.9(12) ?
C36 C37 C38 C39 . . . . 0.9(19) ?
C36 C37 C38 C53 . . . . 179.1(12) ?
C37 C38 C39 C40 . . . . -1.(2) ?
C53 C38 C39 C40 . . . . -179.4(12) ?
C38 C39 C40 C19 . . . . -170.8(13) ?
C38 C39 C40 C35 . . . . 2.(2) ?
C20 C19 C40 C39 . . . . 8.(2) ?
C18 C19 C40 C39 . . . . 177.1(13) ?
C20 C19 C40 C35 . . . . -164.6(15) ?
C18 C19 C40 C35 . . . . 5.(2) ?
C36 C35 C40 C39 . . . . -2.2(19) ?
C15 C35 C40 C39 . . . . 175.8(12) ?
C36 C35 C40 C19 . . . . 170.4(13) ?
C15 C35 C40 C19 . . . . -12.(2) ?
C6 C7 C41 C43 . . . . -128.7(14) ?
C8 C7 C41 C43 . . . . 53.7(16) ?
C6 C7 C41 C44 . . . . 112.1(14) ?
C8 C7 C41 C44 . . . . -65.5(14) ?
C6 C7 C41 C42 . . . . -6.7(18) ?
C8 C7 C41 C42 . . . . 175.8(12) ?
C24 C25 C45 C48 . . . . 178.4(15) ?
C26 C25 C45 C48 . . . . 4.(2) ?
C24 C25 C45 C46 . . . . 57.(2) ?
C26 C25 C45 C46 . . . . -117.6(17) ?
C24 C25 C45 C47 . . . . -61.(2) ?
C26 C25 C45 C47 . . . . 124.0(19) ?
C33 C32 C49 C50 . . . . 179.2(17) ?
C31 C32 C49 C50 . . . . -2.(2) ?
C33 C32 C49 C51 . . . . -56.(2) ?
C31 C32 C49 C51 . . . . 122.0(19) ?
C33 C32 C49 C52 . . . . 57.(2) ?
C31 C32 C49 C52 . . . . -124.3(17) ?
C39 C38 C53 C54 . . . . 154.7(13) ?
C37 C38 C53 C54 . . . . -23.5(17) ?
C39 C38 C53 C56 . . . . 30.3(17) ?
C37 C38 C53 C56 . . . . -147.8(13) ?
C39 C38 C53 C55 . . . . -85.5(15) ?
C37 C38 C53 C55 . . . . 96.4(14) ?
C20 C21 C57 C59 . . . . -134.(2) ?
C22 C21 C57 C59 . . . . 52.(2) ?
C20 C21 C57 C60 . . . . -12.(3) ?
C22 C21 C57 C60 . . . . 174.3(19) ?
C20 C21 C57 C58 . . . . 104.(2) ?
C22 C21 C57 C58 . . . . -69.(2) ?
C121 C61 C62 C63 . . . . -178.2(12) ?
S2 C61 C62 C63 . . . . -2.0(14) ?
C121 C61 C62 C2 . . . . -7.(2) ?
S2 C61 C62 C2 . . . . 169.4(10) ?
C1 C2 C62 C63 . . . . -123.5(13) ?
C3 C2 C62 C63 . . . . 48.7(18) ?
C1 C2 C62 C61 . . . . 66.3(18) ?
C3 C2 C62 C61 . . . . -121.6(12) ?
C61 C62 C63 C64 . . . . 3.4(16) ?
C2 C62 C63 C64 . . . . -167.9(12) ?
C61 C62 C63 C65 . . . . 179.9(12) ?
C2 C62 C63 C65 . . . . 9.(2) ?
C62 C63 C64 C71 . . . . 166.4(12) ?
C65 C63 C64 C71 . . . . -10.5(18) ?
C62 C63 C64 S2 . . . . -3.2(14) ?
C65 C63 C64 S2 . . . . 179.8(9) ?
C64 C63 C65 C70 . . . . 22.5(18) ?
C62 C63 C65 C70 . . . . -154.0(13) ?
C64 C63 C65 C66 . . . . -158.8(12) ?
C62 C63 C65 C66 . . . . 25.(2) ?
C70 C65 C66 C67 . . . . 3.(2) ?
C63 C65 C66 C67 . . . . -175.2(12) ?
C65 C66 C67 C68 . . . . 3.3(19) ?
C65 C66 C67 C101 . . . . -173.1(12) ?
C66 C67 C68 C69 . . . . -3.7(18) ?
C101 C67 C68 C69 . . . . 172.9(11) ?
C67 C68 C69 C70 . . . . -2.5(19) ?
C67 C68 C69 C83 . . . . -178.3(11) ?
C66 C65 C70 C69 . . . . -9.8(19) ?
C63 C65 C70 C69 . . . . 169.0(11) ?
C66 C65 C70 C72 . . . . 168.2(12) ?
C63 C65 C70 C72 . . . . -13.0(18) ?
C68 C69 C70 C65 . . . . 9.3(18) ?
C83 C69 C70 C65 . . . . -174.7(12) ?
C68 C69 C70 C72 . . . . -168.8(11) ?
C83 C69 C70 C72 . . . . 7.2(18) ?
C63 C64 C71 C72 . . . . -11.1(18) ?
S2 C64 C71 C72 . . . . 157.0(9) ?
C63 C64 C71 C76 . . . . 177.1(12) ?
S2 C64 C71 C76 . . . . -14.8(19) ?
C76 C71 C72 C73 . . . . 8.3(18) ?
C64 C71 C72 C73 . . . . -163.9(11) ?
C76 C71 C72 C70 . . . . -166.8(11) ?
C64 C71 C72 C70 . . . . 21.0(17) ?
C65 C70 C72 C71 . . . . -9.4(19) ?
C69 C70 C72 C71 . . . . 168.6(12) ?
C65 C70 C72 C73 . . . . 175.4(12) ?
C69 C70 C72 C73 . . . . -6.6(18) ?
C71 C72 C73 C74 . . . . 5.8(18) ?
C70 C72 C73 C74 . . . . -179.1(11) ?
C71 C72 C73 C88 . . . . -175.6(12) ?
C70 C72 C73 C88 . . . . -0.4(18) ?
C72 C73 C74 C89 . . . . 172.5(11) ?
C88 C73 C74 C89 . . . . -6.1(18) ?
C72 C73 C74 C75 . . . . -9.0(17) ?
C88 C73 C74 C75 . . . . 172.3(11) ?
C73 C74 C75 C76 . . . . -1.9(19) ?
C89 C74 C75 C76 . . . . 176.5(12) ?
C73 C74 C75 C95 . . . . -179.6(11) ?
C89 C74 C75 C95 . . . . -1.2(17) ?
C74 C75 C76 C71 . . . . 15.6(18) ?
C95 C75 C76 C71 . . . . -166.7(11) ?
C74 C75 C76 C78 . . . . -161.9(12) ?
C95 C75 C76 C78 . . . . 15.8(17) ?
C72 C71 C76 C75 . . . . -18.6(17) ?
C64 C71 C76 C75 . . . . 152.9(12) ?
C72 C71 C76 C78 . . . . 158.8(12) ?
C64 C71 C76 C78 . . . . -29.7(19) ?
C82 C77 C78 C79 . . . . -6.(2) ?
C82 C77 C78 C76 . . . . -179.5(15) ?
C75 C76 C78 C79 . . . . -18.8(19) ?
C71 C76 C78 C79 . . . . 163.9(13) ?
C75 C76 C78 C77 . . . . 154.8(13) ?
C71 C76 C78 C77 . . . . -23.(2) ?
C77 C78 C79 C80 . . . . 9.(2) ?
C76 C78 C79 C80 . . . . -177.3(14) ?
C77 C78 C79 C100 . . . . -168.8(13) ?
C76 C78 C79 C100 . . . . 5.(2) ?
C78 C79 C80 C81 . . . . -6.(3) ?
C100 C79 C80 C81 . . . . 172.0(19) ?
C79 C80 C81 C82 . . . . -1.(3) ?
C79 C80 C81 C117 . . . . -173.3(19) ?
C78 C77 C82 C81 . . . . -2.(3) ?
C80 C81 C82 C77 . . . . 5.(3) ?
C117 C81 C82 C77 . . . . 177.(2) ?
C68 C69 C83 C84 . . . . -6.3(19) ?
C70 C69 C83 C84 . . . . 177.9(12) ?
C68 C69 C83 C88 . . . . 174.9(12) ?
C70 C69 C83 C88 . . . . -1.0(18) ?
C88 C83 C84 C85 . . . . -1.(2) ?
C69 C83 C84 C85 . . . . -179.7(13) ?
C83 C84 C85 C86 . . . . 1.(2) ?
C83 C84 C85 C105 . . . . -170.2(14) ?
C84 C85 C86 C87 . . . . 0.(2) ?
C105 C85 C86 C87 . . . . 172.3(14) ?
C85 C86 C87 C88 . . . . -2.(2) ?
C85 C86 C87 C90 . . . . 177.9(14) ?
C84 C83 C88 C87 . . . . -1.4(19) ?
C69 C83 C88 C87 . . . . 177.4(12) ?
C84 C83 C88 C73 . . . . 175.1(12) ?
C69 C83 C88 C73 . . . . -6.1(18) ?
C86 C87 C88 C83 . . . . 3.0(19) ?
C90 C87 C88 C83 . . . . -177.4(12) ?
C86 C87 C88 C73 . . . . -173.6(12) ?
C90 C87 C88 C73 . . . . 6.0(19) ?
C74 C73 C88 C83 . . . . -174.6(12) ?
C72 C73 C88 C83 . . . . 6.8(19) ?
C74 C73 C88 C87 . . . . 2.0(18) ?
C72 C73 C88 C87 . . . . -176.7(11) ?
C73 C74 C89 C94 . . . . -173.0(12) ?
C75 C74 C89 C94 . . . . 8.5(19) ?
C73 C74 C89 C90 . . . . 2.1(18) ?
C75 C74 C89 C90 . . . . -176.4(12) ?
C94 C89 C90 C91 . . . . 0.(2) ?
C74 C89 C90 C91 . . . . -175.5(13) ?
C94 C89 C90 C87 . . . . -179.0(12) ?
C74 C89 C90 C87 . . . . 5.7(19) ?
C88 C87 C90 C91 . . . . 171.4(14) ?
C86 C87 C90 C91 . . . . -9.(2) ?
C88 C87 C90 C89 . . . . -9.9(19) ?
C86 C87 C90 C89 . . . . 169.7(13) ?
C89 C90 C91 C92 . . . . 2.(2) ?
C87 C90 C91 C92 . . . . -179.4(15) ?
C90 C91 C92 C93 . . . . -6.(3) ?
C90 C91 C92 C109 . . . . 178.3(15) ?
C91 C92 C93 C94 . . . . 8.(2) ?
C109 C92 C93 C94 . . . . -175.8(14) ?
C92 C93 C94 C89 . . . . -7.(2) ?
C92 C93 C94 C96 . . . . 178.3(14) ?
C74 C89 C94 C93 . . . . 177.9(13) ?
C90 C89 C94 C93 . . . . 3.(2) ?
C74 C89 C94 C96 . . . . -7.(2) ?
C90 C89 C94 C96 . . . . 177.5(12) ?
C76 C75 C95 C100 . . . . 0.9(19) ?
C74 C75 C95 C100 . . . . 178.7(12) ?
C76 C75 C95 C96 . . . . 175.2(12) ?
C74 C75 C95 C96 . . . . -6.9(18) ?
C100 C95 C96 C97 . . . . 0.4(19) ?
C75 C95 C96 C97 . . . . -173.9(11) ?
C100 C95 C96 C94 . . . . -177.4(13) ?
C75 C95 C96 C94 . . . . 8.2(19) ?
C93 C94 C96 C97 . . . . -4.(2) ?
C89 C94 C96 C97 . . . . -178.9(13) ?
C93 C94 C96 C95 . . . . 173.6(13) ?
C89 C94 C96 C95 . . . . -1.(2) ?
C95 C96 C97 C98 . . . . 6.(2) ?
C94 C96 C97 C98 . . . . -176.4(14) ?
C96 C97 C98 C99 . . . . -10.(2) ?
C96 C97 C98 C113 . . . . -179.3(13) ?
C97 C98 C99 C100 . . . . 8.(2) ?
C113 C98 C99 C100 . . . . 177.7(13) ?
C96 C95 C100 C99 . . . . -2.(2) ?
C75 C95 C100 C99 . . . . 172.3(13) ?
C96 C95 C100 C79 . . . . 171.5(13) ?
C75 C95 C100 C79 . . . . -14.(2) ?
C98 C99 C100 C95 . . . . -2.(2) ?
C98 C99 C100 C79 . . . . -175.4(14) ?
C78 C79 C100 C95 . . . . 11.(2) ?
C80 C79 C100 C95 . . . . -166.2(15) ?
C78 C79 C100 C99 . . . . -175.1(14) ?
C80 C79 C100 C99 . . . . 7.(2) ?
C66 C67 C101 C102 . . . . -7.5(17) ?
C68 C67 C101 C102 . . . . 176.1(11) ?
C66 C67 C101 C103 . . . . 110.3(13) ?
C68 C67 C101 C103 . . . . -66.0(13) ?
C66 C67 C101 C104 . . . . -127.5(13) ?
C68 C67 C101 C104 . . . . 56.1(14) ?
C86 C85 C105 C107 . . . . 178.8(15) ?
C84 C85 C105 C107 . . . . -10.(2) ?
C86 C85 C105 C106 . . . . 57.5(19) ?
C84 C85 C105 C106 . . . . -131.0(15) ?
C86 C85 C105 C108 . . . . -62.2(18) ?
C84 C85 C105 C108 . . . . 109.3(17) ?
C91 C92 C109 C110 . . . . 2.(2) ?
C93 C92 C109 C110 . . . . -174.2(16) ?
C91 C92 C109 C112 . . . . 125.4(18) ?
C93 C92 C109 C112 . . . . -50.(2) ?
C91 C92 C109 C111 . . . . -120.2(18) ?
C93 C92 C109 C111 . . . . 64.(2) ?
C97 C98 C113 C114 . . . . -72.2(18) ?
C99 C98 C113 C114 . . . . 118.5(16) ?
C97 C98 C113 C115 . . . . 53.(2) ?
C99 C98 C113 C115 . . . . -116.1(16) ?
C97 C98 C113 C116 . . . . 172.9(15) ?
C99 C98 C113 C116 . . . . 3.6(19) ?
C80 C81 C117 C118 . . . . 7.(3) ?
C82 C81 C117 C118 . . . . -164.(2) ?
C80 C81 C117 C120 . . . . -114.(2) ?
C82 C81 C117 C120 . . . . 75.(2) ?
C80 C81 C117 C119 . . . . 131.(2) ?
C82 C81 C117 C119 . . . . -40.(3) ?
C62 C61 C121 C122 . . . . -47.(2) ?
S2 C61 C121 C122 . . . . 136.6(15) ?
C62 C61 C121 S3 . . . . 134.1(12) ?
S2 C61 C121 S3 . . . . -41.8(18) ?
C61 C121 C122 C123 . . . . -179.3(16) ?
S3 C121 C122 C123 . . . . -0.8(19) ?
C61 C121 C122 C182 . . . . -12.(3) ?
S3 C121 C122 C182 . . . . 166.1(12) ?
C121 C122 C123 C124 . . . . 2.(2) ?
C182 C122 C123 C124 . . . . -164.7(16) ?
C121 C122 C123 C125 . . . . 178.7(19) ?
C182 C122 C123 C125 . . . . 12.(3) ?
C122 C123 C124 C131 . . . . 168.9(17) ?
C125 C123 C124 C131 . . . . -8.(3) ?
C122 C123 C124 S3 . . . . -2.(2) ?
C125 C123 C124 S3 . . . . -179.3(16) ?
C124 C123 C125 C130 . . . . 16.(3) ?
C122 C123 C125 C130 . . . . -160.(2) ?
C124 C123 C125 C126 . . . . -158.(2) ?
C122 C123 C125 C126 . . . . 26.(4) ?
C130 C125 C126 C127 . . . . 12.(4) ?
C123 C125 C126 C127 . . . . -174.(2) ?
C125 C126 C127 C128 . . . . -4.(4) ?
C125 C126 C127 C161 . . . . -172.(2) ?
C126 C127 C128 C129 . . . . 0.(4) ?
C161 C127 C128 C129 . . . . 169.(2) ?
C127 C128 C129 C143 . . . . 179.(2) ?
C127 C128 C129 C130 . . . . -3.(4) ?
C126 C125 C130 C129 . . . . -15.(3) ?
C123 C125 C130 C129 . . . . 171.(2) ?
C126 C125 C130 C132 . . . . 166.(2) ?
C123 C125 C130 C132 . . . . -8.(3) ?
C128 C129 C130 C125 . . . . 11.(3) ?
C143 C129 C130 C125 . . . . -171.(2) ?
C128 C129 C130 C132 . . . . -171.(2) ?
C143 C129 C130 C132 . . . . 7.(3) ?
C123 C124 C131 C132 . . . . -10.(3) ?
S3 C124 C131 C132 . . . . 160.5(15) ?
C123 C124 C131 C136 . . . . -177.5(19) ?
S3 C124 C131 C136 . . . . -7.(3) ?
C136 C131 C132 C133 . . . . 5.(3) ?
C124 C131 C132 C133 . . . . -163.8(18) ?
C136 C131 C132 C130 . . . . -173.4(18) ?
C124 C131 C132 C130 . . . . 18.(3) ?
C125 C130 C132 C133 . . . . 172.(2) ?
C129 C130 C132 C133 . . . . -6.(3) ?
C125 C130 C132 C131 . . . . -10.(3) ?
C129 C130 C132 C131 . . . . 172.(2) ?
C131 C132 C133 C134 . . . . 7.(3) ?
C130 C132 C133 C134 . . . . -174.5(18) ?
C131 C132 C133 C148 . . . . -173.5(19) ?
C130 C132 C133 C148 . . . . 5.(3) ?
C132 C133 C134 C135 . . . . -11.(3) ?
C148 C133 C134 C135 . . . . 170.2(18) ?
C132 C133 C134 C149 . . . . 179.2(19) ?
C148 C133 C134 C149 . . . . 0.(3) ?
C133 C134 C135 C136 . . . . 2.(3) ?
C149 C134 C135 C136 . . . . 172.1(18) ?
C133 C134 C135 C155 . . . . 177.2(17) ?
C149 C134 C135 C155 . . . . -13.(3) ?
C132 C131 C136 C135 . . . . -13.(3) ?
C124 C131 C136 C135 . . . . 154.0(18) ?
C132 C131 C136 C138 . . . . 163.4(18) ?
C124 C131 C136 C138 . . . . -29.(3) ?
C134 C135 C136 C131 . . . . 10.(3) ?
C155 C135 C136 C131 . . . . -165.2(17) ?
C134 C135 C136 C138 . . . . -166.9(16) ?
C155 C135 C136 C138 . . . . 18.(3) ?
C142 C137 C138 C139 . . . . -1.(3) ?
C142 C137 C138 C136 . . . . -176.9(17) ?
C131 C136 C138 C137 . . . . -24.(3) ?
C135 C136 C138 C137 . . . . 152.7(17) ?
C131 C136 C138 C139 . . . . 160.4(17) ?
C135 C136 C138 C139 . . . . -23.(2) ?
C137 C138 C139 C140 . . . . 4.(3) ?
C136 C138 C139 C140 . . . . -180.0(15) ?
C137 C138 C139 C160 . . . . -164.1(16) ?
C136 C138 C139 C160 . . . . 12.(3) ?
C138 C139 C140 C141 . . . . 0.(3) ?
C160 C139 C140 C141 . . . . 168.1(17) ?
C139 C140 C141 C142 . . . . -7.(3) ?
C139 C140 C141 C177 . . . . 179.9(16) ?
C138 C137 C142 C141 . . . . -5.(3) ?
C140 C141 C142 C137 . . . . 9.(2) ?
C177 C141 C142 C137 . . . . -177.3(15) ?
C128 C129 C143 C144 . . . . -2.(4) ?
C130 C129 C143 C144 . . . . 180.(2) ?
C128 C129 C143 C148 . . . . 171.(2) ?
C130 C129 C143 C148 . . . . -7.(4) ?
C129 C143 C144 C145 . . . . 175.(2) ?
C148 C143 C144 C145 . . . . 2.(4) ?
C143 C144 C145 C146 . . . . 3.(4) ?
C143 C144 C145 C165 . . . . -176.(2) ?
C144 C145 C146 C147 . . . . -3.(4) ?
C165 C145 C146 C147 . . . . 176.(2) ?
C145 C146 C147 C148 . . . . -1.(4) ?
C145 C146 C147 C150 . . . . 177.(2) ?
C146 C147 C148 C143 . . . . 5.(3) ?
C150 C147 C148 C143 . . . . -173.(2) ?
C146 C147 C148 C133 . . . . -179.(2) ?
C150 C147 C148 C133 . . . . 3.(3) ?
C129 C143 C148 C147 . . . . -179.(2) ?
C144 C143 C148 C147 . . . . -5.(4) ?
C129 C143 C148 C133 . . . . 5.(4) ?
C144 C143 C148 C133 . . . . 179.(2) ?
C132 C133 C148 C147 . . . . -180.(2) ?
C134 C133 C148 C147 . . . . -1.(3) ?
C132 C133 C148 C143 . . . . -4.(3) ?
C134 C133 C148 C143 . . . . 175.(2) ?
C135 C134 C149 C150 . . . . -171.5(19) ?
C133 C134 C149 C150 . . . . -1.(3) ?
C135 C134 C149 C154 . . . . 15.(3) ?
C133 C134 C149 C154 . . . . -174.3(19) ?
C154 C149 C150 C151 . . . . -12.(3) ?
C134 C149 C150 C151 . . . . 174.(2) ?
C154 C149 C150 C147 . . . . 176.3(19) ?
C134 C149 C150 C147 . . . . 3.(3) ?
C146 C147 C150 C151 . . . . 7.(3) ?
C148 C147 C150 C151 . . . . -175.(2) ?
C146 C147 C150 C149 . . . . 178.(2) ?
C148 C147 C150 C149 . . . . -4.(3) ?
C149 C150 C151 C152 . . . . 8.(3) ?
C147 C150 C151 C152 . . . . 179.(2) ?
C150 C151 C152 C153 . . . . -2.(3) ?
C150 C151 C152 C169 . . . . 174.(2) ?
C151 C152 C153 C154 . . . . -1.(3) ?
C169 C152 C153 C154 . . . . -177.1(19) ?
C152 C153 C154 C149 . . . . -3.(3) ?
C152 C153 C154 C156 . . . . -173.4(19) ?
C150 C149 C154 C153 . . . . 10.(3) ?
C134 C149 C154 C153 . . . . -176.7(19) ?
C150 C149 C154 C156 . . . . -179.6(18) ?
C134 C149 C154 C156 . . . . -6.(3) ?
C134 C135 C155 C160 . . . . -176.5(17) ?
C136 C135 C155 C160 . . . . -1.(3) ?
C134 C135 C155 C156 . . . . 1.(3) ?
C136 C135 C155 C156 . . . . 176.2(16) ?
C160 C155 C156 C157 . . . . 8.(3) ?
C135 C155 C156 C157 . . . . -169.1(17) ?
C160 C155 C156 C154 . . . . -174.4(17) ?
C135 C155 C156 C154 . . . . 8.(3) ?
C153 C154 C156 C157 . . . . -18.(3) ?
C149 C154 C156 C157 . . . . 172.0(18) ?
C153 C154 C156 C155 . . . . 164.8(18) ?
C149 C154 C156 C155 . . . . -5.(3) ?
C155 C156 C157 C158 . . . . -7.(3) ?
C154 C156 C157 C158 . . . . 175.4(19) ?
C156 C157 C158 C159 . . . . 4.(3) ?
C156 C157 C158 C173 . . . . -178.6(19) ?
C157 C158 C159 C160 . . . . -2.(3) ?
C173 C158 C159 C160 . . . . -179.(2) ?
C156 C155 C160 C159 . . . . -7.(3) ?
C135 C155 C160 C159 . . . . 170.9(17) ?
C156 C155 C160 C139 . . . . 171.8(16) ?
C135 C155 C160 C139 . . . . -11.(3) ?
C158 C159 C160 C155 . . . . 4.(3) ?
C158 C159 C160 C139 . . . . -174.5(19) ?
C138 C139 C160 C155 . . . . 5.(3) ?
C140 C139 C160 C155 . . . . -162.7(17) ?
C138 C139 C160 C159 . . . . -176.3(17) ?
C140 C139 C160 C159 . . . . 16.(3) ?
C126 C127 C161 C164 . . . . -130.(2) ?
C128 C127 C161 C164 . . . . 62.(2) ?
C126 C127 C161 C163 . . . . 106.(2) ?
C128 C127 C161 C163 . . . . -63.(2) ?
C126 C127 C161 C162 . . . . -16.(3) ?
C128 C127 C161 C162 . . . . 176.(2) ?
C146 C145 C165 C166 . . . . -68.(2) ?
C144 C145 C165 C166 . . . . 110.(2) ?
C146 C145 C165 C167 . . . . 168.5(19) ?
C144 C145 C165 C167 . . . . -13.(3) ?
C146 C145 C165 C168 . . . . 52.(2) ?
C144 C145 C165 C168 . . . . -129.(2) ?
C151 C152 C169 C172 . . . . -115.(2) ?
C153 C152 C169 C172 . . . . 61.(2) ?
C151 C152 C169 C171 . . . . 123.(2) ?
C153 C152 C169 C171 . . . . -61.(2) ?
C151 C152 C169 C170 . . . . 8.(3) ?
C153 C152 C169 C170 . . . . -176.2(19) ?
C159 C158 C173 C174 . . . . 50.(3) ?
C157 C158 C173 C174 . . . . -127.(2) ?
C159 C158 C173 C176 . . . . 170.(2) ?
C157 C158 C173 C176 . . . . -7.(3) ?
C159 C158 C173 C175 . . . . -76.(3) ?
C157 C158 C173 C175 . . . . 107.(2) ?
C140 C141 C177 C179 . . . . -161.5(17) ?
C142 C141 C177 C179 . . . . 25.(2) ?
C140 C141 C177 C178 . . . . -39.(2) ?
C142 C141 C177 C178 . . . . 147.9(17) ?
C140 C141 C177 C180 . . . . 78.(2) ?
C142 C141 C177 C180 . . . . -95.4(19) ?
C2 C1 C181 C182 . . . . -49.(2) ?
S1 C1 C181 C182 . . . . 134.8(14) ?
C2 C1 C181 S4 . . . . 130.0(12) ?
S1 C1 C181 S4 . . . . -46.0(17) ?
C1 C181 C182 C183 . . . . 177.8(15) ?
S4 C181 C182 C183 . . . . -1.5(17) ?
C1 C181 C182 C122 . . . . -9.(2) ?
S4 C181 C182 C122 . . . . 171.5(11) ?
C121 C122 C182 C181 . . . . 71.(2) ?
C123 C122 C182 C181 . . . . -123.6(17) ?
C121 C122 C182 C183 . . . . -117.0(17) ?
C123 C122 C182 C183 . . . . 48.(3) ?
C181 C182 C183 C184 . . . . 5.(2) ?
C122 C182 C183 C184 . . . . -167.7(16) ?
C181 C182 C183 C185 . . . . 179.5(16) ?
C122 C182 C183 C185 . . . . 7.(3) ?
C182 C183 C184 C191 . . . . 165.0(18) ?
C185 C183 C184 C191 . . . . -10.(3) ?
C182 C183 C184 S4 . . . . -6.(2) ?
C185 C183 C184 S4 . . . . 179.0(13) ?
C184 C183 C185 C186 . . . . -162.1(19) ?
C182 C183 C185 C186 . . . . 23.(3) ?
C184 C183 C185 C190 . . . . 23.(3) ?
C182 C183 C185 C190 . . . . -151.2(18) ?
C190 C185 C186 C187 . . . . 0.(3) ?
C183 C185 C186 C187 . . . . -175.(2) ?
C185 C186 C187 C188 . . . . 4.(3) ?
C185 C186 C187 C221 . . . . -169.(2) ?
C186 C187 C188 C189 . . . . 1.(4) ?
C221 C187 C188 C189 . . . . 173.(2) ?
C187 C188 C189 C190 . . . . -8.(4) ?
C187 C188 C189 C203 . . . . 178.(2) ?
C186 C185 C190 C192 . . . . 168.(2) ?
C183 C185 C190 C192 . . . . -18.(3) ?
C186 C185 C190 C189 . . . . -7.(3) ?
C183 C185 C190 C189 . . . . 168.(2) ?
C188 C189 C190 C185 . . . . 11.(4) ?
C203 C189 C190 C185 . . . . -175.(2) ?
C188 C189 C190 C192 . . . . -164.(2) ?
C203 C189 C190 C192 . . . . 10.(4) ?
C183 C184 C191 C192 . . . . -10.(3) ?
S4 C184 C191 C192 . . . . 160.1(16) ?
C183 C184 C191 C196 . . . . 171.(2) ?
S4 C184 C191 C196 . . . . -19.(3) ?
C185 C190 C192 C193 . . . . 180.(2) ?
C189 C190 C192 C193 . . . . -6.(4) ?
C185 C190 C192 C191 . . . . -2.(4) ?
C189 C190 C192 C191 . . . . 172.(2) ?
C196 C191 C192 C193 . . . . 13.(3) ?
C184 C191 C192 C193 . . . . -166.(2) ?
C196 C191 C192 C190 . . . . -165.(2) ?
C184 C191 C192 C190 . . . . 16.(3) ?
C190 C192 C193 C208 . . . . -1.(4) ?
C191 C192 C193 C208 . . . . -179.(2) ?
C190 C192 C193 C194 . . . . -177.(2) ?
C191 C192 C193 C194 . . . . 5.(4) ?
C192 C193 C194 C195 . . . . -10.(4) ?
C208 C193 C194 C195 . . . . 174.(3) ?
C192 C193 C194 C209 . . . . 174.(2) ?
C208 C193 C194 C209 . . . . -2.(4) ?
C193 C194 C195 C196 . . . . -3.(4) ?
C209 C194 C195 C196 . . . . 173.(2) ?
C193 C194 C195 C215 . . . . -178.(2) ?
C209 C194 C195 C215 . . . . -3.(4) ?
C194 C195 C196 C198 . . . . -166.(2) ?
C215 C195 C196 C198 . . . . 9.(3) ?
C194 C195 C196 C191 . . . . 20.(3) ?
C215 C195 C196 C191 . . . . -165.(2) ?
C192 C191 C196 C198 . . . . 161.(2) ?
C184 C191 C196 C198 . . . . -20.(3) ?
C192 C191 C196 C195 . . . . -25.(3) ?
C184 C191 C196 C195 . . . . 154.(2) ?
C195 C196 C198 C199 . . . . -16.(3) ?
C191 C196 C198 C199 . . . . 158.(2) ?
C195 C196 C198 C197 . . . . 151.6(19) ?
C191 C196 C198 C197 . . . . -34.(3) ?
C202 C197 C198 C199 . . . . -11.(3) ?
C202 C197 C198 C196 . . . . -179.0(18) ?
C196 C198 C199 C200 . . . . 177.0(19) ?
C197 C198 C199 C200 . . . . 9.(3) ?
C196 C198 C199 C220 . . . . 5.(3) ?
C197 C198 C199 C220 . . . . -162.6(17) ?
C198 C199 C200 C201 . . . . -3.(3) ?
C220 C199 C200 C201 . . . . 169.0(18) ?
C199 C200 C201 C202 . . . . -2.(3) ?
C199 C200 C201 C237 . . . . -176.9(18) ?
C198 C197 C202 C201 . . . . 6.(3) ?
C200 C201 C202 C197 . . . . 0.(3) ?
C237 C201 C202 C197 . . . . 175.2(17) ?
C188 C189 C203 C204 . . . . -17.(4) ?
C190 C189 C203 C204 . . . . 169.(3) ?
C188 C189 C203 C208 . . . . 165.(3) ?
C190 C189 C203 C208 . . . . -9.(4) ?
C208 C203 C204 C205 . . . . -5.(5) ?
C189 C203 C204 C205 . . . . 178.(3) ?
C203 C204 C205 C206 . . . . 6.(5) ?
C203 C204 C205 C225 . . . . -178.(3) ?
C204 C205 C206 C207 . . . . -1.(5) ?
C225 C205 C206 C207 . . . . -178.(3) ?
C205 C206 C207 C208 . . . . -4.(5) ?
C205 C206 C207 C210 . . . . -177.(3) ?
C204 C203 C208 C193 . . . . -175.(3) ?
C189 C203 C208 C193 . . . . 2.(4) ?
C204 C203 C208 C207 . . . . 0.(4) ?
C189 C203 C208 C207 . . . . 177.(3) ?
C192 C193 C208 C203 . . . . 3.(4) ?
C194 C193 C208 C203 . . . . 179.(3) ?
C192 C193 C208 C207 . . . . -172.(3) ?
C194 C193 C208 C207 . . . . 4.(4) ?
C206 C207 C208 C203 . . . . 4.(5) ?
C210 C207 C208 C203 . . . . 178.(3) ?
C206 C207 C208 C193 . . . . 179.(3) ?
C210 C207 C208 C193 . . . . -7.(4) ?
C195 C194 C209 C210 . . . . -172.(2) ?
C193 C194 C209 C210 . . . . 3.(3) ?
C195 C194 C209 C214 . . . . 3.(3) ?
C193 C194 C209 C214 . . . . 179.(2) ?
C214 C209 C210 C211 . . . . 0 ?
C194 C209 C210 C211 . . . . 175.(2) ?
C214 C209 C210 C207 . . . . 178.(2) ?
C194 C209 C210 C207 . . . . -7.(3) ?
C206 C207 C210 C211 . . . . 0.(4) ?
C208 C207 C210 C211 . . . . -173.(2) ?
C206 C207 C210 C209 . . . . -178.(2) ?
C208 C207 C210 C209 . . . . 9.(4) ?
C209 C210 C211 C212 . . . . 0 ?
C207 C210 C211 C212 . . . . -178.(2) ?
C210 C211 C212 C213 . . . . 0 ?
C210 C211 C212 C229 . . . . 175.(2) ?
C211 C212 C213 C214 . . . . 0 ?
C229 C212 C213 C214 . . . . -175.(2) ?
C212 C213 C214 C209 . . . . 0 ?
C212 C213 C214 C216 . . . . -175.(2) ?
C210 C209 C214 C213 . . . . 0 ?
C194 C209 C214 C213 . . . . -175.(2) ?
C210 C209 C214 C216 . . . . 175.(2) ?
C194 C209 C214 C216 . . . . -1.(3) ?
C196 C195 C215 C216 . . . . -176.(2) ?
C194 C195 C215 C216 . . . . -1.(4) ?
C196 C195 C215 C220 . . . . 7.(4) ?
C194 C195 C215 C220 . . . . -178.(2) ?
C220 C215 C216 C217 . . . . 16.(4) ?
C195 C215 C216 C217 . . . . -161.(3) ?
C220 C215 C216 C214 . . . . -180.(2) ?
C195 C215 C216 C214 . . . . 3.(4) ?
C213 C214 C216 C217 . . . . -23.(4) ?
C209 C214 C216 C217 . . . . 162.(2) ?
C213 C214 C216 C215 . . . . 172.(2) ?
C209 C214 C216 C215 . . . . -2.(3) ?
C215 C216 C217 C218 . . . . -17.(5) ?
C214 C216 C217 C218 . . . . 178.(3) ?
C216 C217 C218 C219 . . . . 12.(4) ?
C216 C217 C218 C233 . . . . -167.(3) ?
C217 C218 C219 C220 . . . . -6.(4) ?
C233 C218 C219 C220 . . . . 172.(2) ?
C218 C219 C220 C215 . . . . 6.(4) ?
C218 C219 C220 C199 . . . . -170.(2) ?
C216 C215 C220 C219 . . . . -10.(4) ?
C195 C215 C220 C219 . . . . 167.(2) ?
C216 C215 C220 C199 . . . . 166.(2) ?
C195 C215 C220 C199 . . . . -17.(3) ?
C198 C199 C220 C219 . . . . -173.(2) ?
C200 C199 C220 C219 . . . . 15.(3) ?
C198 C199 C220 C215 . . . . 11.(3) ?
C200 C199 C220 C215 . . . . -161.(2) ?
C186 C187 C221 C224 . . . . -10.(3) ?
C188 C187 C221 C224 . . . . 177.5(18) ?
C186 C187 C221 C223 . . . . 111.(2) ?
C188 C187 C221 C223 . . . . -61.(2) ?
C186 C187 C221 C222 . . . . -126.(2) ?
C188 C187 C221 C222 . . . . 62.(2) ?
C206 C205 C225 C228 . . . . -66.(3) ?
C204 C205 C225 C228 . . . . 117.(3) ?
C206 C205 C225 C226 . . . . 170.(3) ?
C204 C205 C225 C226 . . . . -7.(4) ?
C206 C205 C225 C227 . . . . 53.(3) ?
C204 C205 C225 C227 . . . . -124.(3) ?
C213 C212 C229 C230 . . . . 64.3(19) ?
C211 C212 C229 C230 . . . . -110.6(16) ?
C213 C212 C229 C231 . . . . -176.8(15) ?
C211 C212 C229 C231 . . . . 8.(2) ?
C213 C212 C229 C232 . . . . -60.(2) ?
C211 C212 C229 C232 . . . . 124.9(16) ?
C219 C218 C233 C235 . . . . 171.(2) ?
C217 C218 C233 C235 . . . . -11.(4) ?
C219 C218 C233 C234 . . . . 53.(3) ?
C217 C218 C233 C234 . . . . -128.(3) ?
C219 C218 C233 C236 . . . . -69.(3) ?
C217 C218 C233 C236 . . . . 110.(3) ?
C200 C201 C237 C238 . . . . -128.8(17) ?
C202 C201 C237 C238 . . . . 57.(2) ?
C200 C201 C237 C239 . . . . -11.(2) ?
C202 C201 C237 C239 . . . . 174.6(16) ?
C200 C201 C237 C240 . . . . 111.(2) ?
C202 C201 C237 C240 . . . . -64.(2) ?
C3 C4 S1 C1 . . . . 2.0(9) ?
C11 C4 S1 C1 . . . . -168.9(12) ?
C2 C1 S1 C4 . . . . 2.3(10) ?
C181 C1 S1 C4 . . . . 178.7(11) ?
C62 C61 S2 C64 . . . . 0.2(10) ?
C121 C61 S2 C64 . . . . 176.6(12) ?
C63 C64 S2 C61 . . . . 1.7(10) ?
C71 C64 S2 C61 . . . . -167.8(12) ?
C122 C121 S3 C124 . . . . -0.5(14) ?
C61 C121 S3 C124 . . . . 178.1(14) ?
C123 C124 S3 C121 . . . . 1.7(15) ?
C131 C124 S3 C121 . . . . -169.4(17) ?
C183 C184 S4 C181 . . . . 4.1(14) ?
C191 C184 S4 C181 . . . . -166.9(17) ?
C1 C181 S4 C184 . . . . 179.2(13) ?
C182 C181 S4 C184 . . . . -1.4(13) ?
Cl1 C241 C242 Cl2 . . . . 177.3(11) ?
Cl3 C243 C244 Cl4 . . . . 179.3(11) ?
Cl5 C245 C246 Cl6 . . . . 80.(3) ?
